data_7038666
loop_
_publ_author_name
'Au-Yeung, Ka-Chun'
'So, Yat-Ming'
'Wang, Guo-Cang'
'Sung, Herman H.-Y.'
'Williams, Ian D.'
'Leung, Wa-Hung'

_publ_section_title
;
 Iodosylbenzene and iodylbenzene adducts of cerium(iv) complexes bearing
 chelating oxygen ligands.
;
_journal_issue 13
_journal_name_full 'Dalton transactions (Cambridge, England : 2003)'
_journal_page_first 5434
_journal_page_last 5438
_journal_paper_doi 10.1039/c6dt00267f
_journal_volume 45
_journal_year 2016
_chemical_formula_moiety 'C46 H80 Ce Cl2 Co2 I2 O20 P6, C H2 Cl2'
_chemical_formula_sum 'C47 H82 Ce Cl4 Co2 I2 O20 P6'
_chemical_formula_weight 1806.52
_space_group_crystal_system monoclinic
_space_group_IT_number 13
_space_group_name_Hall '-P 2yc'
_space_group_name_H-M_alt 'P 1 2/c 1'
_symmetry_space_group_name_Hall '-P 2yc'
_symmetry_space_group_name_H-M 'P 1 2/c 1'
_atom_sites_solution_hydrogens geom
_atom_sites_solution_primary direct
_audit_creation_date 2015-08-04
_audit_creation_method
;
Olex2 1.2
(compiled 2015.01.26 svn.r3150 for OlexSys, GUI svn.r4998)
;
_audit_update_record
;
2016-02-02 deposited with the CCDC.
2016-02-15 downloaded from the CCDC.
;
_cell_angle_alpha 90
_cell_angle_beta 104.574(2)
_cell_angle_gamma 90
_cell_formula_units_Z 8
_cell_length_a 24.8983(5)
_cell_length_b 12.6591(2)
_cell_length_c 44.0778(11)
_cell_measurement_reflns_used 14865
_cell_measurement_temperature 99.9(5)
_cell_measurement_theta_max 28.7590
_cell_measurement_theta_min 3.3420
_cell_volume 13445.9(5)
_computing_cell_refinement
;
CrysAlisPro, Agilent Technologies,
Version 1.171.37.35 (release 13-08-2014 CrysAlis171 .NET)
(compiled Aug 13 2014,18:06:01)
;
_computing_data_collection
;
CrysAlisPro, Agilent Technologies,
Version 1.171.37.35 (release 13-08-2014 CrysAlis171 .NET)
(compiled Aug 13 2014,18:06:01)
;
_computing_data_reduction
;
CrysAlisPro, Agilent Technologies,
Version 1.171.37.35 (release 13-08-2014 CrysAlis171 .NET)
(compiled Aug 13 2014,18:06:01)
;
_computing_molecular_graphics 'Olex2 (Dolomanov et al., 2009)'
_computing_publication_material 'Olex2 (Dolomanov et al., 2009)'
_computing_structure_refinement 'ShelXL (Sheldrick, 2008)'
_computing_structure_solution 'ShelXS (Sheldrick, 2008)'
_diffrn_ambient_environment N~2~
_diffrn_ambient_temperature 99.9(5)
_diffrn_detector 'CCD plate'
_diffrn_detector_area_resol_mean 10.3587
_diffrn_detector_type Atlas
_diffrn_measured_fraction_theta_full 0.995
_diffrn_measured_fraction_theta_max 0.995
_diffrn_measurement_details
;
  1 omega  -52.00   54.50   0.7500   10.0000
omega____ theta____ kappa____ phi______ frames
    -       18.0886  -57.0000   90.0000 142

  2 omega  -20.00   65.50   0.7500   10.0000
omega____ theta____ kappa____ phi______ frames
    -       18.0886  -99.0000 -120.0000 114

  3 omega  -15.00   96.00   0.7500   10.0000
omega____ theta____ kappa____ phi______ frames
    -       18.0886   57.0000   30.0000 148
;
_diffrn_measurement_device 'kappa diffractometer'
_diffrn_measurement_device_type 'SuperNova, Dual, Mo at zero, Atlas'
_diffrn_measurement_method '\w scans'
_diffrn_orient_matrix_UB_11 -0.0000229000
_diffrn_orient_matrix_UB_12 -0.0211869000
_diffrn_orient_matrix_UB_13 0.0148926000
_diffrn_orient_matrix_UB_21 -0.0283247000
_diffrn_orient_matrix_UB_22 0.0141388000
_diffrn_orient_matrix_UB_23 -0.0023854000
_diffrn_orient_matrix_UB_31 -0.0080117000
_diffrn_orient_matrix_UB_32 -0.0499126000
_diffrn_orient_matrix_UB_33 -0.0069961000
_diffrn_radiation_monochromator mirror
_diffrn_radiation_probe x-ray
_diffrn_radiation_type MoK\a
_diffrn_radiation_wavelength 0.71073
_diffrn_reflns_av_R_equivalents 0.0850
_diffrn_reflns_av_unetI/netI 0.1163
_diffrn_reflns_limit_h_max 29
_diffrn_reflns_limit_h_min -30
_diffrn_reflns_limit_k_max 15
_diffrn_reflns_limit_k_min -15
_diffrn_reflns_limit_l_max 35
_diffrn_reflns_limit_l_min -54
_diffrn_reflns_number 78433
_diffrn_reflns_theta_full 25.000
_diffrn_reflns_theta_max 26.000
_diffrn_reflns_theta_min 3.340
_diffrn_source 'SuperNova (Mo) X-ray Source'
_diffrn_source_current 0.80
_diffrn_source_power 0.040
_diffrn_source_target Mo
_diffrn_source_voltage 50
_exptl_absorpt_coefficient_mu 2.439
_exptl_absorpt_correction_T_max 1.00000
_exptl_absorpt_correction_T_min 0.52996
_exptl_absorpt_correction_type multi-scan
_exptl_absorpt_process_details
;
CrysAlisPro, Agilent Technologies,
Version 1.171.37.35 (release 13-08-2014 CrysAlis171 .NET)
(compiled Aug 13 2014,18:06:01)
Empirical absorption correction using spherical harmonics,
 implemented in SCALE3 ABSPACK scaling algorithm.
;
_exptl_crystal_colour orange
_exptl_crystal_colour_primary orange
_exptl_crystal_density_diffrn 1.785
_exptl_crystal_description block
_exptl_crystal_F_000 7200
_exptl_crystal_size_max 0.3
_exptl_crystal_size_mid 0.18
_exptl_crystal_size_min 0.1
_refine_diff_density_max 1.637
_refine_diff_density_min -1.169
_refine_diff_density_rms 0.181
_refine_ls_extinction_method none
_refine_ls_goodness_of_fit_ref 1.003
_refine_ls_hydrogen_treatment constr
_refine_ls_matrix_type full
_refine_ls_number_parameters 1478
_refine_ls_number_reflns 26334
_refine_ls_number_restraints 119
_refine_ls_restrained_S_all 1.008
_refine_ls_R_factor_all 0.1086
_refine_ls_R_factor_gt 0.0582
_refine_ls_shift/su_max 0.001
_refine_ls_shift/su_mean 0.000
_refine_ls_structure_factor_coef Fsqd
_refine_ls_weighting_details 'w=1/[\s^2^(Fo^2^)+(0.0320P)^2^] where P=(Fo^2^+2Fc^2^)/3'
_refine_ls_weighting_scheme calc
_refine_ls_wR_factor_gt 0.1058
_refine_ls_wR_factor_ref 0.1259
_reflns_Friedel_coverage 0.000
_reflns_number_gt 16680
_reflns_number_total 26334
_reflns_threshold_expression 'I > 2\s(I)'
_cod_data_source_file c6dt00267f2.cif
_cod_data_source_block ka40molt
_cod_depositor_comments 'Adding full bibliography for 7038664--7038666.cif.'
_cod_database_code 7038666
_chemical_oxdiff_formula 'Cp2 Co2 Et12 O18 P6 Ce1 Cl2 I2'
_shelx_space_group_comment
;
The symmetry employed for this shelxl refinement is uniquely defined
by the following loop, which should always be used as a source of
symmetry information in preference to the above space-group names.
They are only intended as comments.
;
_reflns_odcompleteness_completeness 99.47
_reflns_odcompleteness_iscentric 1
_reflns_odcompleteness_theta 27.04
_olex2_refinement_description
;
1. Fixed Uiso
 At 1.2 times of:
  All C(H) groups, All C(H,H) groups, All C(H,H,H,H) groups
 At 1.5 times of:
  All C(H,H,H) groups, All C(H,H,H,H,H,H) groups
2. Restrained distances
 C14A-C13A
 1.52 with sigma of 0.02
 C14A-C13A
 1.52 with sigma of 0.02
 C33-C33B = C33B-C34B
 1.52 with sigma of 0.02
 C36B-C35B = C36-C35
 1.52 with sigma of 0.02
 C16-C15 = C15B-C16B
 1.52 with sigma of 0.02
 C16-C15 = C15B-C16B
 1.52 with sigma of 0.02
 C16-C15 = C15B-C16B
 1.52 with sigma of 0.02
 C16-C15 = C15B-C16B
 1.52 with sigma of 0.02
 C39-C40 = C40B-C39B
 1.52 with sigma of 0.02
 C39-C40 = C40B-C39B
 1.52 with sigma of 0.02
 C22C-C21A = C21A-C22A
 1.52 with sigma of 0.02
 C22C-C21A = C21A-C22A
 1.52 with sigma of 0.02
 C14A-C13A
 1.52 with sigma of 0.02
 C38-C37 = C37B-C38B
 1.52 with sigma of 0.02
 C42A-C41A
 1.52 with sigma of 0.02
 C42A-C41A = C42C-C41A
 1.52 with sigma of 0.02
 C22-C21
 1.52 with sigma of 0.02
 C22-C21 = C22B-C21
 1.52 with sigma of 0.02
 Cl4S-C2S = Cl5S-C2SA = C2S-Cl3S = C2SA-Cl3S
 1.72 with sigma of 0.02
3. Uiso/Uaniso restraints and constraints
Uanis(C31A) \\sim Ueq: with sigma of 0.005 and sigma for terminal atoms of 0.002
Uanis(C1) \\sim Ueq, Uanis(C2) \\sim Ueq, Uanis(C3) \\sim Ueq, Uanis(C4) \\sim
Ueq: with sigma of 0.005 and sigma for terminal atoms of 0.002
Uanis(C10) \\sim Ueq, Uanis(C9) \\sim Ueq, Uanis(C8) \\sim Ueq: with sigma of
0.005 and sigma for terminal atoms of 0.002
Uanis(C7A) \\sim Ueq, Uanis(C6A) \\sim Ueq, Uanis(C9A) \\sim Ueq: with sigma of
0.005 and sigma for terminal atoms of 0.002
Uanis(C35A) \\sim Ueq: with sigma of 0.005 and sigma for terminal atoms of 0.003
Uanis(C19) \\sim Ueq: with sigma of 0.01 and sigma for terminal atoms of 0.005
Uanis(C5A) \\sim Ueq: with sigma of 0.02 and sigma for terminal atoms of 0.01
4. Others
 Fixed Sof: O15B(0.45) O15(0.55) C15(0.6) H15A(0.6) H15B(0.6) C15B(0.4)
 H15C(0.4) H15D(0.4) C16B(0.5) H16A(0.5) H16B(0.5) H16C(0.5) C16(0.5) H16D(0.5)
 H16E(0.5) H16F(0.5) C22(0.7) H22A(0.7) H22B(0.7) H22C(0.7) C22B(0.3) H22D(0.3)
 H22E(0.3) H22F(0.3) C33(0.7) H33A(0.7) H33B(0.7) C33B(0.3) H33C(0.3) H33D(0.3)
 C34(0.6) H34A(0.6) H34B(0.6) H34C(0.6) C34B(0.4) H34D(0.4) H34E(0.4) H34F(0.4)
 C35B(0.4) H35A(0.4) H35B(0.4) C35(0.6) H35C(0.6) H35D(0.6) C36B(0.4) H36A(0.4)
 H36B(0.4) H36C(0.4) C36(0.6) H36D(0.6) H36E(0.6) H36F(0.6) C37B(0.4) H37A(0.4)
 H37B(0.4) C37(0.6) H37C(0.6) H37D(0.6) C38(0.6) H38A(0.6) H38B(0.6) H38C(0.6)
 C38B(0.4) H38D(0.4) H38E(0.4) H38F(0.4) C39(0.6) H39A(0.6) H39B(0.6) C39B(0.4)
 H39C(0.4) H39D(0.4) C40(0.6) H40A(0.6) H40B(0.6) H40C(0.6) C40B(0.4) H40D(0.4)
 H40E(0.4) H40F(0.4) O1C(0.3) O1A(0.7) O6A(0.7) O6C(0.3) C11A(0.7) H11C(0.7)
 H11D(0.7) C11C(0.3) H11E(0.3) H11F(0.3) C12A(0.7) H12D(0.7) H12E(0.7)
 H12F(0.7) C12C(0.3) H12G(0.3) H12H(0.3) H12I(0.3) C15A(0.73) H15E(0.73)
 H15F(0.73) C15C(0.27) H15G(0.27) H15H(0.27) H16G(0.73) H16H(0.73) H16I(0.73)
 H16J(0.27) H16K(0.27) H16L(0.27) C17C(0.4) H17C(0.4) H17D(0.4) C17A(0.6)
 H17E(0.6) H17F(0.6) C18C(0.25) H18D(0.25) H18E(0.25) H18F(0.25) C18A(0.75)
 H18G(0.75) H18H(0.75) H18I(0.75) H21C(0.7) H21D(0.7) H21E(0.3) H21F(0.3)
 C22A(0.7) H22G(0.7) H22H(0.7) H22I(0.7) C22C(0.3) H22J(0.3) H22K(0.3)
 H22L(0.3) H41C(0.58) H41D(0.58) H41E(0.42) H41F(0.42) C42A(0.58) H42D(0.58)
 H42E(0.58) H42F(0.58) C42C(0.42) H42G(0.42) H42H(0.42) H42I(0.42) C2S(0.8)
 H2SA(0.8) H2SB(0.8) Cl4S(0.5) Cl5S(0.5) C2SA(0.2) H2SC(0.2) H2SD(0.2)
5.a Secondary CH2 refined with riding coordinates:
 C11(H11A,H11B), C13(H13A,H13B), C15(H15A,H15B), C15B(H15C,H15D), C17(H17A,
 H17B), C19(H19A,H19B), C21(H21A,H21B), C31(H31A,H31B), C33(H33A,H33B),
 C33B(H33C,H33D), C35B(H35A,H35B), C35(H35C,H35D), C37B(H37A,H37B), C37(H37C,
 H37D), C39(H39A,H39B), C39B(H39C,H39D), C41(H41A,H41B), C11A(H11C,H11D),
 C11C(H11E,H11F), C13A(H13C,H13D), C15A(H15E,H15F), C15C(H15G,H15H), C17C(H17C,
 H17D), C17A(H17E,H17F), C19A(H19C,H19D), C21A(H21C,H21D), C21A(H21E,H21F),
 C31A(H31C,H31D), C33A(H33E,H33F), C35A(H35E,H35F), C37A(H37E,H37F), C39A(H39E,
 H39F), C41A(H41C,H41D), C41A(H41E,H41F), C1S(H1SA,H1SB), C2S(H2SA,H2SB),
 C2SA(H2SC,H2SD)
5.b Aromatic/amide H refined with riding coordinates:
 C1(H1), C2(H2), C3(H3), C4(H4), C5(H5), C6(H6), C7(H7), C8(H8), C9(H9),
 C10(H10), C52(H52), C53(H53), C54(H54), C55(H55), C56(H56), C62(H62), C63(H63),
  C64(H64), C65(H65), C66(H66), C1A(H1A), C2A(H2A), C3A(H3A), C4A(H4A),
 C5A(H5A), C6A(H6A), C7A(H7A), C8A(H8A), C9A(H9A), C10A(H10A), C52A(H52A),
 C53A(H53A), C54A(H54A), C55A(H55A), C56A(H56A), C62A(H62A), C63A(H63A),
 C64A(H64A), C65A(H65A), C66A(H66A)
5.c Idealised Me refined as rotating group:
 C12(H12A,H12B,H12C), C14(H14A,H14B,H14C), C16B(H16A,H16B,H16C), C16(H16D,H16E,
 H16F), C18(H18A,H18B,H18C), C20(H20A,H20B,H20C), C22(H22A,H22B,H22C),
 C22B(H22D,H22E,H22F), C32(H32A,H32B,H32C), C34(H34A,H34B,H34C), C34B(H34D,H34E,
 H34F), C36B(H36A,H36B,H36C), C36(H36D,H36E,H36F), C38(H38A,H38B,H38C),
 C38B(H38D,H38E,H38F), C40(H40A,H40B,H40C), C40B(H40D,H40E,H40F), C42(H42A,H42B,
 H42C), C12A(H12D,H12E,H12F), C12C(H12G,H12H,H12I), C14A(H14D,H14E,H14F),
 C16A(H16G,H16H,H16I), C16A(H16J,H16K,H16L), C18C(H18D,H18E,H18F), C18A(H18G,
 H18H,H18I), C20A(H20D,H20E,H20F), C22A(H22G,H22H,H22I), C22C(H22J,H22K,H22L),
 C32A(H32D,H32E,H32F), C34A(H34G,H34H,H34I), C36A(H36G,H36H,H36I), C38A(H38G,
 H38H,H38I), C40A(H40G,H40H,H40I), C42A(H42D,H42E,H42F), C42C(H42G,H42H,H42I)
;
_shelx_shelxl_version_number 2014/7
_olex2_submission_special_instructions 'No special instructions were received'

loop_
_space_group_symop_operation_xyz
'x, y, z'
'-x, y, -z+1/2'
'-x, -y, -z'
'x, -y, z-1/2'

loop_
_atom_site_label
_atom_site_type_symbol
_atom_site_fract_x
_atom_site_fract_y
_atom_site_fract_z
_atom_site_U_iso_or_equiv
_atom_site_adp_type
_atom_site_occupancy
_atom_site_site_symmetry_order
_atom_site_calc_flag
_atom_site_refinement_flags_posn
_atom_site_refinement_flags_adp
_atom_site_refinement_flags_occupancy
_atom_site_disorder_assembly
_atom_site_disorder_group
Ce1 Ce 0.43860(2) 0.49337(3) 0.37127(2) 0.01188(10) Uani 1 1 d . . . . .
I1 I 0.48411(2) 0.71991(3) 0.42302(2) 0.01575(12) Uani 1 1 d . . . . .
I2 I 0.44870(2) 0.73533(4) 0.32376(2) 0.01987(13) Uani 1 1 d . . . . .
Co1 Co 0.26363(4) 0.44876(7) 0.31605(2) 0.0135(2) Uani 1 1 d . . . . .
Co2 Co 0.58525(4) 0.29349(7) 0.40903(2) 0.0157(2) Uani 1 1 d . . . . .
Cl1 Cl 0.56773(8) 0.87202(14) 0.44449(5) 0.0262(5) Uani 1 1 d . . . . .
Cl2 Cl 0.40842(10) 0.89805(17) 0.28429(6) 0.0456(7) Uani 1 1 d . . . . .
P1 P 0.30797(8) 0.59576(14) 0.31865(4) 0.0127(4) Uani 1 1 d . . . . .
P2 P 0.29375(8) 0.42935(15) 0.36631(4) 0.0152(5) Uani 1 1 d . . . . .
P3 P 0.33509(8) 0.36295(14) 0.30946(4) 0.0159(5) Uani 1 1 d . . . . .
P4 P 0.55745(8) 0.34201(15) 0.36071(4) 0.0153(4) Uani 1 1 d . . . A 1
P5 P 0.50133(8) 0.25829(15) 0.41172(5) 0.0178(5) Uani 1 1 d . . . . .
P6 P 0.57824(8) 0.45323(16) 0.42435(5) 0.0239(5) Uani 1 1 d . . . . .
O1 O 0.2944(2) 0.6619(4) 0.28647(11) 0.0191(12) Uani 1 1 d . . . . .
O2 O 0.2823(2) 0.6767(3) 0.33909(11) 0.0168(12) Uani 1 1 d . . . . .
O3 O 0.2524(2) 0.4860(4) 0.38358(11) 0.0262(14) Uani 1 1 d . . . . .
O4 O 0.2863(2) 0.3078(4) 0.37384(12) 0.0316(16) Uani 1 1 d . . . . .
O5 O 0.3188(2) 0.2412(4) 0.30360(13) 0.0337(18) Uani 1 1 d . . . . .
O6 O 0.3472(2) 0.3981(4) 0.27667(11) 0.0223(13) Uani 1 1 d . . . B 2
O7 O 0.37060(19) 0.5912(3) 0.33145(10) 0.0133(11) Uani 1 1 d . . . . .
O8 O 0.35200(19) 0.4638(3) 0.38249(10) 0.0130(11) Uani 1 1 d . . . . .
O9 O 0.3889(2) 0.3683(3) 0.33468(11) 0.0187(13) Uani 1 1 d . . . . .
O10 O 0.42706(18) 0.6197(3) 0.40542(11) 0.0149(12) Uani 1 1 d . . . . .
O11 O 0.6029(2) 0.4156(5) 0.35164(15) 0.0463(19) Uani 1 1 d . . . A 1
O12 O 0.5587(2) 0.2462(4) 0.33779(14) 0.0416(18) Uani 1 1 d . . . . .
O13 O 0.4794(2) 0.1562(5) 0.39116(14) 0.0413(17) Uani 1 1 d . . . . .
O14 O 0.5028(2) 0.2173(4) 0.44590(12) 0.0275(14) Uani 1 1 d . . . . .
O15B O 0.5923(5) 0.4773(9) 0.4585(3) 0.020(3) Uiso 0.45 1 d . . P C 1
O15 O 0.5805(4) 0.4270(7) 0.4631(2) 0.015(2) Uiso 0.55 1 d . . P C 2
O16 O 0.6316(2) 0.5193(4) 0.42218(16) 0.046(2) Uani 1 1 d . . . . .
O17 O 0.50119(19) 0.3957(3) 0.35063(11) 0.0158(12) Uani 1 1 d . . . . .
O18 O 0.4561(2) 0.3414(4) 0.40309(11) 0.0173(12) Uani 1 1 d . . . . .
O19 O 0.52656(19) 0.5173(4) 0.40897(11) 0.0199(13) Uani 1 1 d . . . . .
O20 O 0.48065(19) 0.6216(3) 0.35250(12) 0.0192(12) Uani 1 1 d . . . . .
C1 C 0.1923(3) 0.3607(6) 0.3136(2) 0.027(2) Uani 1 1 d . U . . .
H1 H 0.1892 0.3065 0.3280 0.033 Uiso 1 1 calc R . . . .
C2 C 0.2093(3) 0.3487(7) 0.2863(2) 0.037(2) Uani 1 1 d . U . . .
H2 H 0.2198 0.2840 0.2785 0.045 Uiso 1 1 calc R . . . .
C3 C 0.2084(3) 0.4469(7) 0.2721(2) 0.033(2) Uani 1 1 d . U . . .
H3 H 0.2182 0.4607 0.2529 0.040 Uiso 1 1 calc R . . . .
C4 C 0.1909(3) 0.5203(6) 0.29037(19) 0.026(2) Uani 1 1 d . U . . .
H4 H 0.1866 0.5938 0.2861 0.031 Uiso 1 1 calc R . . . .
C5 C 0.1806(3) 0.4694(6) 0.31614(18) 0.027(2) Uani 1 1 d . . . . .
H5 H 0.1680 0.5015 0.3326 0.032 Uiso 1 1 calc R . . . .
C6 C 0.6633(3) 0.2528(7) 0.4043(2) 0.038(2) Uani 1 1 d . . . . .
H6 H 0.6802 0.2817 0.3892 0.046 Uiso 1 1 calc R . . . .
C7 C 0.6285(4) 0.1604(7) 0.4007(2) 0.040(3) Uani 1 1 d . . . . .
H7 H 0.6182 0.1171 0.3825 0.048 Uiso 1 1 calc R . . . .
C8 C 0.6125(3) 0.1460(6) 0.4285(2) 0.032(2) Uani 1 1 d . U . . .
H8 H 0.5898 0.0904 0.4327 0.039 Uiso 1 1 calc R . . . .
C9 C 0.6360(3) 0.2285(6) 0.44941(19) 0.027(2) Uani 1 1 d . U . . .
H9 H 0.6313 0.2388 0.4699 0.033 Uiso 1 1 calc R . . . .
C10 C 0.6673(3) 0.2915(6) 0.4344(2) 0.027(2) Uani 1 1 d . U . . .
H10 H 0.6882 0.3517 0.4433 0.033 Uiso 1 1 calc R . . . .
C11 C 0.3175(3) 0.6375(6) 0.26014(18) 0.028(2) Uani 1 1 d . . . . .
H11A H 0.3067 0.5652 0.2524 0.034 Uiso 1 1 calc R . . . .
H11B H 0.3586 0.6411 0.2668 0.034 Uiso 1 1 calc R . . . .
C12 C 0.2959(4) 0.7160(6) 0.23477(18) 0.033(2) Uani 1 1 d . . . . .
H12A H 0.3060 0.6941 0.2156 0.050 Uiso 1 1 calc GR . . . .
H12B H 0.3119 0.7856 0.2413 0.050 Uiso 1 1 calc GR . . . .
H12C H 0.2554 0.7200 0.2307 0.050 Uiso 1 1 calc GR . . . .
C13 C 0.3114(3) 0.7771(5) 0.34845(18) 0.0192(18) Uani 1 1 d . . . . .
H13A H 0.3189 0.8130 0.3300 0.023 Uiso 1 1 calc R . . . .
H13B H 0.3471 0.7645 0.3640 0.023 Uiso 1 1 calc R . . . .
C14 C 0.2736(3) 0.8440(6) 0.36260(18) 0.026(2) Uani 1 1 d . . . . .
H14A H 0.2416 0.8670 0.3460 0.038 Uiso 1 1 calc GR . . . .
H14B H 0.2939 0.9060 0.3728 0.038 Uiso 1 1 calc GR . . . .
H14C H 0.2607 0.8023 0.3781 0.038 Uiso 1 1 calc GR . . . .
C15 C 0.2654(6) 0.5703(11) 0.4039(3) 0.025(3) Uiso 0.6 1 d D . P D 1
H15A H 0.2341 0.6208 0.3995 0.030 Uiso 0.6 1 calc R . P D 1
H15B H 0.2983 0.6071 0.4003 0.030 Uiso 0.6 1 calc R . P D 1
C15B C 0.2730(8) 0.5267(15) 0.4164(5) 0.026(5) Uiso 0.4 1 d D . P D 2
H15C H 0.3108 0.5561 0.4192 0.032 Uiso 0.4 1 calc R . P D 2
H15D H 0.2751 0.4678 0.4314 0.032 Uiso 0.4 1 calc R . P D 2
C16B C 0.2348(7) 0.6112(13) 0.4230(4) 0.045(5) Uiso 0.5 1 d D . P D 2
H16A H 0.1962 0.5878 0.4156 0.067 Uiso 0.5 1 calc GR . P D 2
H16B H 0.2401 0.6764 0.4122 0.067 Uiso 0.5 1 calc GR . P D 2
H16C H 0.2432 0.6242 0.4457 0.067 Uiso 0.5 1 calc GR . P D 2
C16 C 0.2774(9) 0.5360(16) 0.4376(4) 0.057(6) Uiso 0.5 1 d D . P D 1
H16D H 0.2484 0.4873 0.4403 0.085 Uiso 0.5 1 calc GR . P D 1
H16E H 0.2782 0.5980 0.4510 0.085 Uiso 0.5 1 calc GR . P D 1
H16F H 0.3135 0.5003 0.4434 0.085 Uiso 0.5 1 calc GR . P D 1
C17 C 0.3117(4) 0.2635(7) 0.4034(2) 0.048(3) Uani 1 1 d . . . . .
H17A H 0.3021 0.3064 0.4201 0.057 Uiso 1 1 calc R . . . .
H17B H 0.3526 0.2653 0.4067 0.057 Uiso 1 1 calc R . . . .
C18 C 0.2935(4) 0.1529(6) 0.4057(2) 0.046(3) Uani 1 1 d . . . . .
H18A H 0.3095 0.1076 0.3923 0.068 Uiso 1 1 calc GR . . . .
H18B H 0.2529 0.1492 0.3990 0.068 Uiso 1 1 calc GR . . . .
H18C H 0.3061 0.1288 0.4275 0.068 Uiso 1 1 calc GR . . . .
C19 C 0.3515(4) 0.1544(6) 0.3159(2) 0.037(2) Uani 1 1 d . U . . .
H19A H 0.3754 0.1719 0.3368 0.044 Uiso 1 1 calc R . . . .
H19B H 0.3757 0.1353 0.3020 0.044 Uiso 1 1 calc R . . . .
C20 C 0.3145(4) 0.0643(7) 0.3183(2) 0.053(3) Uani 1 1 d . . . . .
H20A H 0.2912 0.0473 0.2974 0.079 Uiso 1 1 calc GR . . . .
H20B H 0.2909 0.0837 0.3322 0.079 Uiso 1 1 calc GR . . . .
H20C H 0.3371 0.0027 0.3269 0.079 Uiso 1 1 calc GR . . . .
C21 C 0.3980(3) 0.3639(7) 0.2693(2) 0.035(2) Uani 1 1 d D . . . .
H21A H 0.4280 0.3633 0.2889 0.042 Uiso 1 1 calc R . . B 2
H21B H 0.3928 0.2902 0.2615 0.042 Uiso 1 1 calc R . . B 2
C22 C 0.4366(5) 0.4562(9) 0.2705(3) 0.038(3) Uiso 0.7 1 d D . P B 1
H22A H 0.4167 0.5140 0.2577 0.058 Uiso 0.7 1 calc GR . P B 1
H22B H 0.4681 0.4346 0.2623 0.058 Uiso 0.7 1 calc GR . P B 1
H22C H 0.4502 0.4800 0.2922 0.058 Uiso 0.7 1 calc GR . P B 1
C22B C 0.4162(11) 0.427(2) 0.2465(5) 0.029(7) Uiso 0.3 1 d D . P B 2
H22D H 0.3861 0.4324 0.2274 0.043 Uiso 0.3 1 calc GR . P B 2
H22E H 0.4484 0.3926 0.2415 0.043 Uiso 0.3 1 calc GR . P B 2
H22F H 0.4267 0.4972 0.2550 0.043 Uiso 0.3 1 calc GR . P B 2
C31 C 0.5911(4) 0.4950(8) 0.3297(3) 0.064(3) Uani 1 1 d . . . A 1
H31A H 0.5643 0.5447 0.3352 0.076 Uiso 1 1 calc R . . A 1
H31B H 0.5734 0.4641 0.3089 0.076 Uiso 1 1 calc R . . A 1
C32 C 0.6410(5) 0.5532(8) 0.3276(3) 0.068(4) Uani 1 1 d . . . A 1
H32A H 0.6310 0.6068 0.3111 0.102 Uiso 1 1 calc GR . . A 1
H32B H 0.6679 0.5040 0.3227 0.102 Uiso 1 1 calc GR . . A 1
H32C H 0.6573 0.5877 0.3478 0.102 Uiso 1 1 calc GR . . A 1
C33 C 0.5153(5) 0.1816(9) 0.3264(3) 0.034(3) Uiso 0.7 1 d D . P A 1
H33A H 0.4802 0.2196 0.3255 0.041 Uiso 0.7 1 calc R . P A 1
H33B H 0.5173 0.1198 0.3404 0.041 Uiso 0.7 1 calc R . P A 1
C33B C 0.5373(11) 0.2276(17) 0.3036(5) 0.038(8) Uiso 0.3 1 d D . P A 2
H33C H 0.5669 0.2405 0.2927 0.046 Uiso 0.3 1 calc R . P A 2
H33D H 0.5060 0.2758 0.2948 0.046 Uiso 0.3 1 calc R . P A 2
C34 C 0.5165(8) 0.1448(15) 0.2938(4) 0.042(5) Uiso 0.6 1 d . . P A 1
H34A H 0.5129 0.2059 0.2798 0.063 Uiso 0.6 1 calc GR . P A 1
H34B H 0.4856 0.0959 0.2858 0.063 Uiso 0.6 1 calc GR . P A 1
H34C H 0.5517 0.1087 0.2947 0.063 Uiso 0.6 1 calc GR . P A 1
C34B C 0.5178(10) 0.1112(16) 0.2992(6) 0.030(7) Uiso 0.4 1 d D . P A 2
H34D H 0.5169 0.0882 0.2779 0.045 Uiso 0.4 1 calc GR . P A 2
H34E H 0.4806 0.1053 0.3027 0.045 Uiso 0.4 1 calc GR . P A 2
H34F H 0.5436 0.0665 0.3143 0.045 Uiso 0.4 1 calc GR . P A 2
C35B C 0.4922(9) 0.0665(16) 0.3887(5) 0.037(6) Uiso 0.4 1 d D . P E 2
H35A H 0.5088 0.0386 0.4100 0.044 Uiso 0.4 1 calc R . P E 2
H35B H 0.5215 0.0652 0.3771 0.044 Uiso 0.4 1 calc R . P E 2
C35 C 0.4350(6) 0.0864(9) 0.3960(3) 0.030(3) Uiso 0.6 1 d D . P E 1
H35C H 0.3984 0.1203 0.3877 0.036 Uiso 0.6 1 calc R . P E 1
H35D H 0.4399 0.0737 0.4187 0.036 Uiso 0.6 1 calc R . P E 1
C36B C 0.4458(9) -0.0080(18) 0.3723(6) 0.024(7) Uiso 0.4 1 d D . P E 2
H36A H 0.4351 0.0079 0.3499 0.036 Uiso 0.4 1 calc GR . P E 2
H36B H 0.4137 0.0014 0.3812 0.036 Uiso 0.4 1 calc GR . P E 2
H36C H 0.4589 -0.0812 0.3755 0.036 Uiso 0.4 1 calc GR . P E 2
C36 C 0.4371(7) -0.0165(11) 0.3796(4) 0.022(4) Uiso 0.6 1 d D . P E 1
H36D H 0.4346 -0.0032 0.3574 0.032 Uiso 0.6 1 calc GR . P E 1
H36E H 0.4059 -0.0610 0.3815 0.032 Uiso 0.6 1 calc GR . P E 1
H36F H 0.4721 -0.0526 0.3891 0.032 Uiso 0.6 1 calc GR . P E 1
C37B C 0.4590(8) 0.1776(15) 0.4538(4) 0.023(5) Uiso 0.4 1 d D . P F 2
H37A H 0.4693 0.1121 0.4662 0.027 Uiso 0.4 1 calc R . P F 2
H37B H 0.4294 0.1606 0.4349 0.027 Uiso 0.4 1 calc R . P F 2
C37 C 0.4845(5) 0.2849(10) 0.4702(3) 0.022(3) Uiso 0.6 1 d D . P F 1
H37C H 0.5140 0.2855 0.4901 0.027 Uiso 0.6 1 calc R . P F 1
H37D H 0.4782 0.3585 0.4626 0.027 Uiso 0.6 1 calc R . P F 1
C38 C 0.4324(7) 0.2415(16) 0.4760(5) 0.029(6) Uiso 0.6 1 d D . P F 1
H38A H 0.4023 0.2481 0.4569 0.043 Uiso 0.6 1 calc GR . P F 1
H38B H 0.4228 0.2809 0.4930 0.043 Uiso 0.6 1 calc GR . P F 1
H38C H 0.4378 0.1668 0.4818 0.043 Uiso 0.6 1 calc GR . P F 1
C38B C 0.4391(16) 0.261(3) 0.4733(9) 0.057(13) Uiso 0.4 1 d D . P F 2
H38D H 0.4225 0.3199 0.4597 0.085 Uiso 0.4 1 calc GR . P F 2
H38E H 0.4706 0.2866 0.4897 0.085 Uiso 0.4 1 calc GR . P F 2
H38F H 0.4113 0.2299 0.4829 0.085 Uiso 0.4 1 calc GR . P F 2
C39 C 0.5851(7) 0.5178(11) 0.4838(3) 0.039(4) Uiso 0.6 1 d D . P C 2
H39A H 0.5482 0.5500 0.4818 0.046 Uiso 0.6 1 calc R . P C 2
H39B H 0.6099 0.5716 0.4782 0.046 Uiso 0.6 1 calc R . P C 2
C39B C 0.5508(8) 0.4680(16) 0.4747(4) 0.024(5) Uiso 0.4 1 d D . P C 1
H39C H 0.5246 0.4114 0.4651 0.029 Uiso 0.4 1 calc R . P C 1
H39D H 0.5298 0.5350 0.4730 0.029 Uiso 0.4 1 calc R . P C 1
C40 C 0.6089(7) 0.4785(14) 0.5170(3) 0.051(5) Uiso 0.6 1 d D . P C 2
H40A H 0.6465 0.4515 0.5190 0.077 Uiso 0.6 1 calc GR . P C 2
H40B H 0.5854 0.4218 0.5216 0.077 Uiso 0.6 1 calc GR . P C 2
H40C H 0.6101 0.5369 0.5317 0.077 Uiso 0.6 1 calc GR . P C 2
C40B C 0.5757(11) 0.4426(19) 0.5090(4) 0.047(7) Uiso 0.4 1 d D . P C 1
H40D H 0.6056 0.3908 0.5107 0.071 Uiso 0.4 1 calc GR . P C 1
H40E H 0.5470 0.4132 0.5181 0.071 Uiso 0.4 1 calc GR . P C 1
H40F H 0.5907 0.5072 0.5202 0.071 Uiso 0.4 1 calc GR . P C 1
C41 C 0.6305(4) 0.6262(7) 0.4157(2) 0.038(2) Uani 1 1 d . . . . .
H41A H 0.6162 0.6656 0.4314 0.046 Uiso 1 1 calc R . . . .
H41B H 0.6056 0.6399 0.3947 0.046 Uiso 1 1 calc R . . . .
C42 C 0.6883(4) 0.6625(7) 0.4165(3) 0.054(3) Uani 1 1 d . . . . .
H42A H 0.7025 0.6221 0.4012 0.081 Uiso 1 1 calc GR . . . .
H42B H 0.7124 0.6513 0.4375 0.081 Uiso 1 1 calc GR . . . .
H42C H 0.6876 0.7378 0.4113 0.081 Uiso 1 1 calc GR . . . .
C51 C 0.4308(3) 0.8068(5) 0.44461(15) 0.0136(17) Uani 1 1 d . . . . .
C52 C 0.4502(3) 0.8820(6) 0.46712(19) 0.028(2) Uani 1 1 d . . . . .
H52 H 0.4884 0.9009 0.4727 0.033 Uiso 1 1 calc R . . . .
C53 C 0.4133(3) 0.9298(6) 0.48163(18) 0.025(2) Uani 1 1 d . . . . .
H53 H 0.4265 0.9820 0.4972 0.030 Uiso 1 1 calc R . . . .
C54 C 0.3579(3) 0.9031(6) 0.47391(19) 0.030(2) Uani 1 1 d . . . . .
H54 H 0.3331 0.9362 0.4843 0.035 Uiso 1 1 calc R . . . .
C55 C 0.3386(3) 0.8285(6) 0.45118(19) 0.027(2) Uani 1 1 d . . . . .
H55 H 0.3003 0.8111 0.4453 0.032 Uiso 1 1 calc R . . . .
C56 C 0.3756(3) 0.7781(6) 0.43659(18) 0.025(2) Uani 1 1 d . . . . .
H56 H 0.3627 0.7247 0.4213 0.030 Uiso 1 1 calc R . . . .
C61 C 0.5277(3) 0.8014(6) 0.3270(2) 0.025(2) Uani 1 1 d . . . . .
C62 C 0.5462(4) 0.8155(6) 0.3004(2) 0.032(2) Uani 1 1 d . . . . .
H62 H 0.5228 0.8000 0.2803 0.039 Uiso 1 1 calc R . . . .
C63 C 0.5994(4) 0.8525(7) 0.3035(3) 0.044(3) Uani 1 1 d . . . . .
H63 H 0.6132 0.8609 0.2854 0.053 Uiso 1 1 calc R . . . .
C64 C 0.6328(4) 0.8774(7) 0.3325(3) 0.047(3) Uani 1 1 d . . . . .
H64 H 0.6695 0.9019 0.3343 0.057 Uiso 1 1 calc R . . . .
C65 C 0.6135(4) 0.8671(7) 0.3588(2) 0.042(3) Uani 1 1 d . . . . .
H65 H 0.6364 0.8868 0.3786 0.050 Uiso 1 1 calc R . . . .
C66 C 0.5599(3) 0.8275(6) 0.3565(2) 0.028(2) Uani 1 1 d . . . . .
H66 H 0.5462 0.8190 0.3746 0.034 Uiso 1 1 calc R . . . .
Ce1A Ce 0.93716(2) 0.10352(3) 0.36787(2) 0.01126(10) Uani 1 1 d . . . . .
I1A I 0.94515(2) -0.14119(4) 0.32139(2) 0.01686(12) Uani 1 1 d . . . . .
I2A I 0.97992(2) -0.12717(4) 0.41794(2) 0.01833(13) Uani 1 1 d . . . . .
Co1A Co 1.08461(4) 0.29827(7) 0.40825(2) 0.0160(2) Uani 1 1 d . . . . .
Co2A Co 0.76198(4) 0.15187(7) 0.31338(2) 0.0135(2) Uani 1 1 d . . . . .
Cl1A Cl 0.90365(9) -0.30726(15) 0.28406(5) 0.0354(6) Uani 1 1 d . . . . .
Cl2A Cl 1.06157(9) -0.28057(15) 0.43843(5) 0.0333(6) Uani 1 1 d . . . . .
P1A P 1.00181(8) 0.32867(15) 0.41372(5) 0.0194(5) Uani 1 1 d . . . . .
P2A P 1.05633(8) 0.25797(15) 0.35904(5) 0.0167(5) Uani 1 1 d . . . . .
P3A P 1.07867(8) 0.13456(15) 0.42029(5) 0.0193(5) Uani 1 1 d . . . . .
P4A P 0.79346(8) 0.17388(15) 0.36337(4) 0.0157(5) Uani 1 1 d . . . . .
P5A P 0.80511(8) 0.00321(14) 0.31645(4) 0.0118(4) Uani 1 1 d . . . . .
P6A P 0.83405(8) 0.23346(14) 0.30584(4) 0.0151(5) Uani 1 1 d . . . . .
O1C O 0.9988(7) 0.3684(14) 0.4453(4) 0.017(4) Uiso 0.3 1 d . . P G 1
O1A O 1.0090(3) 0.3226(6) 0.45217(18) 0.0197(19) Uiso 0.7 1 d . . P G 2
O2A O 0.9829(3) 0.4455(5) 0.40611(15) 0.0422(16) Uiso 1 1 d . . . H 1
O3A O 1.0535(2) 0.3655(4) 0.33957(13) 0.0327(14) Uiso 1 1 d . . . . .
O4A O 1.1020(2) 0.1963(5) 0.34709(14) 0.0382(17) Uani 1 1 d . . . . .
O5A O 1.1285(2) 0.0726(4) 0.41197(16) 0.048(2) Uani 1 1 d . . . . .
O6A O 1.1002(4) 0.1071(7) 0.4563(2) 0.028(2) Uiso 0.7 1 d . . P I 1
O6C O 1.0845(8) 0.1449(14) 0.4593(4) 0.019(4) Uiso 0.3 1 d . . P I 2
O7A O 0.9548(2) 0.2558(3) 0.39890(11) 0.0165(12) Uani 1 1 d . . . . .
O8A O 1.00202(19) 0.1994(3) 0.34825(10) 0.0148(12) Uani 1 1 d . . . . .
O9A O 1.02448(19) 0.0778(3) 0.40665(11) 0.0169(12) Uani 1 1 d . . . . .
O10A O 0.97819(19) -0.0241(3) 0.34870(11) 0.0164(12) Uani 1 1 d . . . . .
O11A O 0.7893(2) 0.2978(4) 0.36972(12) 0.0254(15) Uani 1 1 d . . . . .
O12A O 0.7511(2) 0.1273(4) 0.38166(11) 0.0249(13) Uani 1 1 d . . . . .
O13A O 0.77957(19) -0.0750(3) 0.33783(11) 0.0141(11) Uani 1 1 d . . . . .
O14A O 0.7904(2) -0.0653(4) 0.28494(11) 0.0166(12) Uani 1 1 d . . . . .
O15A O 0.8443(2) 0.1945(4) 0.27306(11) 0.0184(12) Uani 1 1 d . . . . .
O16A O 0.8203(2) 0.3555(4) 0.29822(12) 0.0297(16) Uani 1 1 d . . . . .
O17A O 0.85048(19) 0.1337(3) 0.37951(11) 0.0172(12) Uani 1 1 d . . . . .
O18A O 0.86783(18) 0.0064(3) 0.32842(10) 0.0115(11) Uani 1 1 d . . . . .
O19A O 0.88844(19) 0.2278(3) 0.33079(11) 0.0177(12) Uani 1 1 d . . . . .
O20A O 0.92440(19) -0.0237(4) 0.40129(11) 0.0189(13) Uani 1 1 d . . . . .
C1A C 1.1668(3) 0.2992(7) 0.4324(2) 0.036(3) Uani 1 1 d . . . . .
H1A H 1.1877 0.2373 0.4396 0.043 Uiso 1 1 calc R . . . .
C2A C 1.1357(4) 0.3567(8) 0.4488(2) 0.043(3) Uani 1 1 d . . . . .
H2A H 1.1316 0.3410 0.4691 0.051 Uiso 1 1 calc R . . . .
C3A C 1.1115(3) 0.4412(6) 0.4300(2) 0.039(3) Uani 1 1 d . . . . .
H3A H 1.0884 0.4942 0.4354 0.047 Uiso 1 1 calc R . . . .
C4A C 1.1273(4) 0.4336(7) 0.4022(2) 0.043(3) Uani 1 1 d . . . . .
H4A H 1.1161 0.4799 0.3848 0.051 Uiso 1 1 calc R . . . .
C5A C 1.1619(3) 0.3481(7) 0.4038(2) 0.037(2) Uani 1 1 d . U . . .
H5A H 1.1795 0.3263 0.3880 0.045 Uiso 1 1 calc R . . . .
C6A C 0.7074(4) 0.1626(7) 0.2695(2) 0.038(2) Uani 1 1 d . U . . .
H6A H 0.7179 0.1528 0.2504 0.045 Uiso 1 1 calc R . . . .
C7A C 0.7073(3) 0.2571(7) 0.2849(2) 0.036(2) Uani 1 1 d . U . . .
H7A H 0.7172 0.3239 0.2781 0.044 Uiso 1 1 calc R . . . .
C8A C 0.6902(3) 0.2382(6) 0.3120(2) 0.033(3) Uani 1 1 d . . . . .
H8A H 0.6868 0.2897 0.3270 0.040 Uiso 1 1 calc R . . . .
C9A C 0.6788(3) 0.1288(6) 0.31339(19) 0.026(2) Uani 1 1 d . U . . .
H9A H 0.6664 0.0935 0.3294 0.031 Uiso 1 1 calc R . . . .
C10A C 0.6893(3) 0.0835(6) 0.2867(2) 0.036(3) Uani 1 1 d . . . . .
H10A H 0.6850 0.0109 0.2812 0.043 Uiso 1 1 calc R . . . .
C11A C 0.9585(6) 0.3478(12) 0.4636(4) 0.041(4) Uiso 0.7 1 d . . P G 2
H11C H 0.9691 0.3913 0.4829 0.050 Uiso 0.7 1 calc R . P G 2
H11D H 0.9316 0.3884 0.4475 0.050 Uiso 0.7 1 calc R . P G 2
C11C C 0.9781(13) 0.292(2) 0.4661(7) 0.028(7) Uiso 0.3 1 d . . P G 1
H11E H 1.0090 0.2577 0.4815 0.034 Uiso 0.3 1 calc R . P G 1
H11F H 0.9532 0.2381 0.4539 0.034 Uiso 0.3 1 calc R . P G 1
C12A C 0.9335(6) 0.2503(10) 0.4702(3) 0.049(4) Uiso 0.7 1 d . . P G 2
H12D H 0.9232 0.2075 0.4511 0.073 Uiso 0.7 1 calc GR . P G 2
H12E H 0.9003 0.2661 0.4775 0.073 Uiso 0.7 1 calc GR . P G 2
H12F H 0.9601 0.2112 0.4865 0.073 Uiso 0.7 1 calc GR . P G 2
C12C C 0.9463(14) 0.373(2) 0.4820(8) 0.047(9) Uiso 0.3 1 d . . P G 1
H12G H 0.9631 0.3739 0.5046 0.070 Uiso 0.3 1 calc GR . P G 1
H12H H 0.9073 0.3511 0.4781 0.070 Uiso 0.3 1 calc GR . P G 1
H12I H 0.9484 0.4432 0.4733 0.070 Uiso 0.3 1 calc GR . P G 1
C13A C 0.9693(4) 0.4857(7) 0.3786(3) 0.067(4) Uani 1 1 d D . . H 1
H13C H 0.9476 0.4325 0.3641 0.080 Uiso 1 1 calc R . . H 1
H13D H 1.0037 0.4993 0.3718 0.080 Uiso 1 1 calc R . . H 1
C14A C 0.9352(4) 0.5898(7) 0.3747(2) 0.041(3) Uani 1 1 d D . . H 1
H14D H 0.9009 0.5781 0.3813 0.062 Uiso 1 1 calc GR . . H 1
H14E H 0.9260 0.6117 0.3527 0.062 Uiso 1 1 calc GR . . H 1
H14F H 0.9571 0.6452 0.3877 0.062 Uiso 1 1 calc GR . . H 1
C15A C 1.0314(5) 0.3766(8) 0.3071(3) 0.027(3) Uiso 0.73 1 d . . P J 1
H15E H 0.9976 0.3324 0.3008 0.033 Uiso 0.73 1 calc R . P J 1
H15F H 1.0587 0.3488 0.2962 0.033 Uiso 0.73 1 calc R . P J 1
C15C C 1.0163(11) 0.417(2) 0.3243(6) 0.016(6) Uiso 0.27 1 d . . P J 2
H15G H 1.0056 0.4664 0.3392 0.019 Uiso 0.27 1 calc R . P J 2
H15H H 0.9848 0.3680 0.3173 0.019 Uiso 0.27 1 calc R . P J 2
C16A C 1.0177(5) 0.4809(8) 0.2969(2) 0.066(4) Uani 1 1 d . . . . .
H16G H 0.9877 0.5067 0.3057 0.099 Uiso 0.73 1 calc GR . P J 1
H16H H 1.0055 0.4822 0.2739 0.099 Uiso 0.73 1 calc GR . P J 1
H16I H 1.0503 0.5263 0.3039 0.099 Uiso 0.73 1 calc GR . P J 1
H16J H 1.0549 0.5106 0.2995 0.099 Uiso 0.27 1 calc GR . P J 2
H16K H 0.9906 0.5384 0.2947 0.099 Uiso 0.27 1 calc GR . P J 2
H16L H 1.0084 0.4364 0.2781 0.099 Uiso 0.27 1 calc GR . P J 2
C17C C 1.0901(9) 0.1080(17) 0.3236(5) 0.017(5) Uiso 0.4 1 d . . P K 2
H17C H 1.0695 0.0521 0.3316 0.021 Uiso 0.4 1 calc R . P K 2
H17D H 1.0654 0.1353 0.3039 0.021 Uiso 0.4 1 calc R . P K 2
C17A C 1.0936(6) 0.0962(12) 0.3351(4) 0.024(4) Uiso 0.6 1 d . . P K 1
H17E H 1.0636 0.0969 0.3155 0.029 Uiso 0.6 1 calc R . P K 1
H17F H 1.0820 0.0493 0.3503 0.029 Uiso 0.6 1 calc R . P K 1
C18C C 1.1369(16) 0.062(3) 0.3164(9) 0.027(10) Uiso 0.25 1 d . . P K 2
H18D H 1.1567 0.1151 0.3073 0.041 Uiso 0.25 1 calc GR . P K 2
H18E H 1.1248 0.0042 0.3013 0.041 Uiso 0.25 1 calc GR . P K 2
H18F H 1.1616 0.0333 0.3356 0.041 Uiso 0.25 1 calc GR . P K 2
C18A C 1.1470(6) 0.0546(12) 0.3285(3) 0.040(4) Uiso 0.75 1 d . . P K 1
H18G H 1.1599 0.1041 0.3148 0.060 Uiso 0.75 1 calc GR . P K 1
H18H H 1.1399 -0.0145 0.3182 0.060 Uiso 0.75 1 calc GR . P K 1
H18I H 1.1755 0.0472 0.3483 0.060 Uiso 0.75 1 calc GR . P K 1
C19A C 1.1302(4) -0.0402(7) 0.4115(3) 0.045(3) Uani 1 1 d . . . . .
H19C H 1.1058 -0.0668 0.3917 0.054 Uiso 1 1 calc R . . . .
H19D H 1.1167 -0.0690 0.4291 0.054 Uiso 1 1 calc R . . . .
C20A C 1.1876(4) -0.0750(7) 0.4143(3) 0.058(3) Uani 1 1 d . . . . .
H20D H 1.1988 -0.0555 0.3952 0.086 Uiso 1 1 calc GR . . . .
H20E H 1.1898 -0.1519 0.4169 0.086 Uiso 1 1 calc GR . . . .
H20F H 1.2123 -0.0410 0.4325 0.086 Uiso 1 1 calc GR . . . .
C21A C 1.0630(4) 0.0934(8) 0.4768(2) 0.051(3) Uani 1 1 d D . . . .
H21C H 1.0247 0.0830 0.4639 0.061 Uiso 0.7 1 calc R . P I 1
H21D H 1.0635 0.1584 0.4894 0.061 Uiso 0.7 1 calc R . P I 1
H21E H 1.0245 0.0752 0.4655 0.061 Uiso 0.3 1 calc R . P I 2
H21F H 1.0612 0.1379 0.4950 0.061 Uiso 0.3 1 calc R . P I 2
C22A C 1.0790(7) 0.0016(10) 0.4984(4) 0.048(5) Uiso 0.7 1 d D . P I 1
H22G H 1.0817 -0.0619 0.4861 0.072 Uiso 0.7 1 calc GR . P I 1
H22H H 1.0508 -0.0092 0.5101 0.072 Uiso 0.7 1 calc GR . P I 1
H22I H 1.1149 0.0155 0.5131 0.072 Uiso 0.7 1 calc GR . P I 1
C22C C 1.0944(17) -0.008(2) 0.4888(11) 0.070(15) Uiso 0.3 1 d D . P I 2
H22J H 1.1042 -0.0448 0.4713 0.105 Uiso 0.3 1 calc GR . P I 2
H22K H 1.0708 -0.0541 0.4979 0.105 Uiso 0.3 1 calc GR . P I 2
H22L H 1.1283 0.0091 0.5048 0.105 Uiso 0.3 1 calc GR . P I 2
C31A C 0.8151(4) 0.3383(6) 0.40084(19) 0.037(2) Uani 1 1 d . U . . .
H31C H 0.8559 0.3400 0.4042 0.045 Uiso 1 1 calc R . . . .
H31D H 0.8060 0.2923 0.4170 0.045 Uiso 1 1 calc R . . . .
C32A C 0.7933(4) 0.4481(7) 0.4030(2) 0.041(3) Uani 1 1 d . . . . .
H32D H 0.7952 0.4885 0.3844 0.061 Uiso 1 1 calc GR . . . .
H32E H 0.8157 0.4831 0.4218 0.061 Uiso 1 1 calc GR . . . .
H32F H 0.7546 0.4442 0.4043 0.061 Uiso 1 1 calc GR . . . .
C33A C 0.7629(3) 0.0391(7) 0.40202(18) 0.031(2) Uani 1 1 d . . . . .
H33E H 0.7917 -0.0049 0.3963 0.037 Uiso 1 1 calc R . . . .
H33F H 0.7291 -0.0044 0.3995 0.037 Uiso 1 1 calc R . . . .
C34A C 0.7826(4) 0.0727(7) 0.43519(19) 0.045(3) Uani 1 1 d . . . . .
H34G H 0.8187 0.1076 0.4384 0.067 Uiso 1 1 calc GR . . . .
H34H H 0.7863 0.0106 0.4489 0.067 Uiso 1 1 calc GR . . . .
H34I H 0.7558 0.1220 0.4403 0.067 Uiso 1 1 calc GR . . . .
C35A C 0.8088(3) -0.1737(5) 0.34809(18) 0.0204(18) Uani 1 1 d . U . . .
H35E H 0.8442 -0.1592 0.3638 0.024 Uiso 1 1 calc R . . . .
H35F H 0.8172 -0.2106 0.3300 0.024 Uiso 1 1 calc R . . . .
C36A C 0.7718(3) -0.2411(5) 0.36236(19) 0.0217(19) Uani 1 1 d . . . . .
H36G H 0.7638 -0.2039 0.3802 0.033 Uiso 1 1 calc GR . . . .
H36H H 0.7906 -0.3080 0.3695 0.033 Uiso 1 1 calc GR . . . .
H36I H 0.7370 -0.2553 0.3466 0.033 Uiso 1 1 calc GR . . . .
C37A C 0.8114(3) -0.0426(6) 0.25814(18) 0.025(2) Uani 1 1 d . . . . .
H37E H 0.8525 -0.0440 0.2642 0.030 Uiso 1 1 calc R . . . .
H37F H 0.7994 0.0288 0.2501 0.030 Uiso 1 1 calc R . . . .
C38A C 0.7901(3) -0.1234(6) 0.23313(17) 0.026(2) Uani 1 1 d . . . . .
H38G H 0.8035 -0.1935 0.2409 0.039 Uiso 1 1 calc GR . . . .
H38H H 0.8034 -0.1065 0.2146 0.039 Uiso 1 1 calc GR . . . .
H38I H 0.7494 -0.1228 0.2275 0.039 Uiso 1 1 calc GR . . . .
C39A C 0.8950(3) 0.2270(7) 0.2647(2) 0.031(2) Uani 1 1 d . . . . .
H39E H 0.9125 0.2859 0.2785 0.038 Uiso 1 1 calc R . . . .
H39F H 0.8857 0.2526 0.2428 0.038 Uiso 1 1 calc R . . . .
C40A C 0.9345(4) 0.1385(8) 0.2681(2) 0.055(3) Uani 1 1 d . . . . .
H40G H 0.9540 0.1301 0.2902 0.082 Uiso 1 1 calc GR . . . .
H40H H 0.9614 0.1531 0.2558 0.082 Uiso 1 1 calc GR . . . .
H40I H 0.9143 0.0734 0.2605 0.082 Uiso 1 1 calc GR . . . .
C41A C 0.8448(3) 0.4418(6) 0.3162(2) 0.039(3) Uani 1 1 d D . . . .
H41C H 0.8772 0.4650 0.3088 0.047 Uiso 0.58 1 calc R . P L 1
H41D H 0.8587 0.4183 0.3382 0.047 Uiso 0.58 1 calc R . P L 1
H41E H 0.8688 0.4826 0.3057 0.047 Uiso 0.42 1 calc R . P M 2
H41F H 0.8666 0.4197 0.3373 0.047 Uiso 0.42 1 calc R . P M 2
C42A C 0.8075(7) 0.5343(12) 0.3156(5) 0.039(5) Uiso 0.58 1 d D . P N 1
H42D H 0.7949 0.5609 0.2941 0.059 Uiso 0.58 1 calc GR . P N 1
H42E H 0.8278 0.5902 0.3292 0.059 Uiso 0.58 1 calc GR . P N 1
H42F H 0.7753 0.5128 0.3231 0.059 Uiso 0.58 1 calc GR . P N 1
C42C C 0.7927(9) 0.505(2) 0.3180(7) 0.047(8) Uiso 0.42 1 d D . P N 2
H42G H 0.7718 0.5239 0.2968 0.071 Uiso 0.42 1 calc GR . P N 2
H42H H 0.8039 0.5688 0.3304 0.071 Uiso 0.42 1 calc GR . P N 2
H42I H 0.7694 0.4610 0.3279 0.071 Uiso 0.42 1 calc GR . P N 2
C51A C 1.0237(3) -0.2069(6) 0.32426(18) 0.0212(19) Uani 1 1 d . . . . .
C52A C 1.0549(3) -0.2417(6) 0.3533(2) 0.033(2) Uani 1 1 d . . . . .
H52A H 1.0397 -0.2410 0.3711 0.040 Uiso 1 1 calc R . . . .
C53A C 1.1083(4) -0.2773(7) 0.3559(3) 0.044(3) Uani 1 1 d . . . . .
H53A H 1.1301 -0.3021 0.3755 0.053 Uiso 1 1 calc R . . . .
C54A C 1.1298(4) -0.2767(7) 0.3304(3) 0.048(3) Uani 1 1 d . . . . .
H54A H 1.1672 -0.2979 0.3325 0.057 Uiso 1 1 calc R . . . .
C55A C 1.0978(4) -0.2456(7) 0.3015(2) 0.042(3) Uani 1 1 d . . . . .
H55A H 1.1128 -0.2491 0.2837 0.050 Uiso 1 1 calc R . . . .
C56A C 1.0438(4) -0.2091(6) 0.2981(2) 0.034(2) Uani 1 1 d . . . . .
H56A H 1.0218 -0.1866 0.2783 0.041 Uiso 1 1 calc R . . . .
C61A C 0.9242(3) -0.2133(6) 0.43796(16) 0.0176(18) Uani 1 1 d . . . . .
C62A C 0.8739(3) -0.1676(6) 0.43685(18) 0.026(2) Uani 1 1 d . . . . .
H62A H 0.8649 -0.1009 0.4270 0.031 Uiso 1 1 calc R . . . .
C63A C 0.8367(4) -0.2180(7) 0.4500(2) 0.036(2) Uani 1 1 d . . . . .
H63A H 0.8019 -0.1856 0.4492 0.043 Uiso 1 1 calc R . . . .
C64A C 0.8484(3) -0.3135(7) 0.46411(18) 0.028(2) Uani 1 1 d . . . . .
H64A H 0.8223 -0.3473 0.4733 0.034 Uiso 1 1 calc R . . . .
C65A C 0.8979(4) -0.3603(7) 0.4651(2) 0.041(3) Uani 1 1 d . . . . .
H65A H 0.9059 -0.4277 0.4746 0.049 Uiso 1 1 calc R . . . .
C66A C 0.9378(4) -0.3098(6) 0.45207(19) 0.032(2) Uani 1 1 d . . . . .
H66A H 0.9727 -0.3417 0.4531 0.038 Uiso 1 1 calc R . . . .
C1S C 0.3031(5) 0.1759(8) 0.5035(3) 0.072(4) Uani 1 1 d . . . . .
H1SA H 0.3188 0.1682 0.5263 0.086 Uiso 1 1 calc R . . . .
H1SB H 0.3312 0.1495 0.4929 0.086 Uiso 1 1 calc R . . . .
Cl1S Cl 0.24537(12) 0.0967(2) 0.49269(7) 0.0634(8) Uani 1 1 d . . . . .
Cl2S Cl 0.29275(12) 0.3071(2) 0.49517(7) 0.0643(9) Uani 1 1 d . . . . .
C2S C 0.8142(6) 0.3376(9) 0.5145(4) 0.078(5) Uiso 0.8 1 d D . P O 1
H2SA H 0.8083 0.3691 0.5340 0.094 Uiso 0.8 1 calc R . P O 1
H2SB H 0.8540 0.3190 0.5186 0.094 Uiso 0.8 1 calc R . P O 1
Cl3S Cl 0.77598(16) 0.2228(3) 0.50691(7) 0.0903(13) Uani 1 1 d D . . . .
Cl4S Cl 0.8008(3) 0.4255(5) 0.48761(14) 0.0606(16) Uiso 0.5 1 d D . P O 1
Cl5S Cl 0.7725(3) 0.4489(5) 0.49478(16) 0.0758(19) Uiso 0.5 1 d D . P O 2
C2SA C 0.8071(19) 0.3282(17) 0.4932(16) 0.10(2) Uiso 0.2 1 d D . P O 2
H2SC H 0.8079 0.3142 0.4712 0.116 Uiso 0.2 1 calc R . P O 2
H2SD H 0.8460 0.3345 0.5058 0.116 Uiso 0.2 1 calc R . P O 2

loop_
_atom_site_aniso_label
_atom_site_aniso_U_11
_atom_site_aniso_U_22
_atom_site_aniso_U_33
_atom_site_aniso_U_23
_atom_site_aniso_U_13
_atom_site_aniso_U_12
Ce1 0.0068(2) 0.0130(2) 0.0145(2) -0.00238(17) 0.00023(17) -0.00063(16)
I1 0.0116(2) 0.0147(3) 0.0195(3) -0.0041(2) 0.0011(2) -0.00197(19)
I2 0.0160(3) 0.0184(3) 0.0255(3) 0.0013(2) 0.0059(2) -0.0050(2)
Co1 0.0074(5) 0.0172(5) 0.0148(5) -0.0023(4) 0.0008(4) -0.0024(4)
Co2 0.0108(5) 0.0186(6) 0.0165(5) 0.0000(4) 0.0014(4) 0.0046(4)
Cl1 0.0176(10) 0.0205(10) 0.0370(12) -0.0067(9) 0.0005(9) -0.0044(8)
Cl2 0.0404(14) 0.0376(13) 0.0508(15) 0.0187(11) -0.0031(12) -0.0077(11)
P1 0.0101(10) 0.0136(10) 0.0136(10) 0.0005(8) 0.0016(8) -0.0010(7)
P2 0.0113(10) 0.0181(11) 0.0151(10) 0.0016(8) 0.0015(8) -0.0043(8)
P3 0.0122(10) 0.0147(10) 0.0179(11) -0.0060(8) -0.0017(9) -0.0002(8)
P4 0.0111(10) 0.0173(11) 0.0182(10) 0.0013(8) 0.0050(8) -0.0012(8)
P5 0.0137(11) 0.0175(11) 0.0200(11) 0.0005(9) 0.0001(9) 0.0013(8)
P6 0.0116(11) 0.0257(12) 0.0285(12) -0.0128(10) -0.0059(10) 0.0047(9)
O1 0.017(3) 0.023(3) 0.018(3) 0.005(2) 0.005(2) 0.005(2)
O2 0.016(3) 0.015(3) 0.020(3) -0.008(2) 0.005(2) -0.004(2)
O3 0.013(3) 0.050(4) 0.015(3) -0.002(3) 0.001(2) -0.002(3)
O4 0.023(3) 0.030(3) 0.033(3) 0.013(3) -0.009(3) -0.011(3)
O5 0.024(3) 0.011(3) 0.050(4) -0.002(3) -0.021(3) -0.001(2)
O6 0.013(3) 0.035(3) 0.020(3) -0.010(2) 0.004(2) 0.002(2)
O7 0.012(3) 0.009(2) 0.018(3) 0.003(2) 0.002(2) -0.004(2)
O8 0.011(3) 0.013(3) 0.013(3) -0.003(2) -0.001(2) -0.005(2)
O9 0.018(3) 0.018(3) 0.017(3) -0.008(2) -0.001(2) 0.004(2)
O10 0.008(3) 0.017(3) 0.019(3) -0.003(2) 0.002(2) -0.002(2)
O11 0.011(3) 0.049(4) 0.080(5) 0.042(4) 0.013(3) 0.003(3)
O12 0.024(3) 0.053(4) 0.043(4) -0.033(3) -0.001(3) 0.011(3)
O13 0.042(4) 0.037(4) 0.058(4) -0.029(3) 0.037(3) -0.025(3)
O14 0.028(3) 0.026(3) 0.026(3) 0.014(3) 0.003(3) 0.004(2)
O16 0.012(3) 0.018(3) 0.098(5) -0.008(3) -0.006(3) -0.001(2)
O17 0.015(3) 0.017(3) 0.016(3) -0.002(2) 0.005(2) 0.002(2)
O18 0.017(3) 0.021(3) 0.014(3) 0.002(2) 0.003(2) 0.006(2)
O19 0.012(3) 0.020(3) 0.025(3) -0.009(2) -0.002(2) 0.002(2)
O20 0.013(3) 0.015(3) 0.032(3) 0.005(2) 0.010(2) -0.004(2)
C1 0.014(3) 0.027(4) 0.034(4) 0.010(3) -0.007(3) -0.009(3)
C2 0.020(4) 0.038(4) 0.048(4) -0.023(3) -0.004(3) -0.002(3)
C3 0.021(4) 0.052(4) 0.024(4) -0.004(3) -0.001(3) -0.006(3)
C4 0.017(3) 0.027(4) 0.029(4) 0.002(3) -0.002(3) 0.000(3)
C5 0.013(4) 0.046(6) 0.019(4) -0.013(4) 0.000(4) 0.004(4)
C6 0.018(5) 0.047(6) 0.054(6) 0.023(5) 0.019(4) 0.017(4)
C7 0.043(6) 0.041(6) 0.035(5) 0.003(5) 0.007(5) 0.036(5)
C8 0.026(4) 0.029(4) 0.043(4) 0.012(3) 0.010(3) 0.013(3)
C9 0.022(4) 0.035(4) 0.023(3) 0.006(3) 0.001(3) 0.009(3)
C10 0.020(4) 0.024(3) 0.034(4) -0.001(3) -0.002(3) 0.007(3)
C11 0.022(5) 0.041(5) 0.019(4) 0.003(4) 0.002(4) 0.014(4)
C12 0.045(6) 0.039(5) 0.022(5) -0.003(4) 0.020(4) -0.005(4)
C13 0.018(4) 0.019(4) 0.022(4) -0.001(3) 0.008(3) -0.004(3)
C14 0.033(5) 0.018(4) 0.027(5) -0.005(4) 0.010(4) 0.001(4)
C17 0.059(7) 0.034(6) 0.042(6) 0.016(5) -0.001(5) -0.014(5)
C18 0.062(7) 0.028(5) 0.044(6) 0.015(4) 0.008(5) 0.001(5)
C19 0.035(5) 0.016(4) 0.053(5) 0.008(4) 0.001(4) 0.005(4)
C20 0.051(7) 0.040(6) 0.052(6) 0.008(5) -0.015(6) -0.018(5)
C21 0.024(5) 0.039(5) 0.045(6) -0.021(4) 0.012(4) -0.004(4)
C31 0.045(7) 0.051(7) 0.107(10) 0.040(7) 0.041(7) 0.011(5)
C32 0.064(8) 0.036(6) 0.112(10) 0.020(6) 0.038(7) -0.016(5)
C41 0.024(5) 0.044(6) 0.050(6) 0.015(5) 0.016(5) 0.007(4)
C42 0.023(5) 0.051(6) 0.090(8) 0.028(6) 0.018(6) 0.006(4)
C51 0.018(4) 0.013(4) 0.010(4) -0.004(3) 0.003(3) 0.004(3)
C52 0.023(5) 0.021(5) 0.037(5) -0.018(4) 0.003(4) -0.004(3)
C53 0.031(5) 0.013(4) 0.029(5) -0.010(4) 0.006(4) -0.011(3)
C54 0.028(5) 0.027(5) 0.032(5) -0.007(4) 0.005(4) 0.005(4)
C55 0.018(4) 0.029(5) 0.036(5) -0.002(4) 0.011(4) 0.002(4)
C56 0.024(5) 0.023(5) 0.027(5) -0.011(4) 0.006(4) 0.000(4)
C61 0.010(4) 0.025(5) 0.039(5) 0.004(4) 0.003(4) -0.004(3)
C62 0.031(5) 0.023(5) 0.046(6) -0.002(4) 0.016(5) -0.011(4)
C63 0.045(6) 0.034(6) 0.067(7) 0.011(5) 0.037(6) -0.006(5)
C64 0.021(5) 0.033(6) 0.091(9) 0.032(6) 0.018(6) -0.004(4)
C65 0.024(5) 0.040(6) 0.055(7) 0.022(5) -0.002(5) -0.012(4)
C66 0.025(5) 0.021(4) 0.038(5) 0.010(4) 0.006(4) -0.008(4)
Ce1A 0.0073(2) 0.0133(2) 0.0125(2) 0.00179(17) 0.00110(17) -0.00014(16)
I1A 0.0133(3) 0.0175(3) 0.0195(3) -0.0012(2) 0.0035(2) 0.00177(19)
I2A 0.0126(3) 0.0198(3) 0.0217(3) 0.0081(2) 0.0028(2) 0.0013(2)
Co1A 0.0100(5) 0.0188(6) 0.0179(5) 0.0010(4) 0.0014(4) -0.0027(4)
Co2A 0.0074(5) 0.0169(5) 0.0149(5) 0.0012(4) 0.0002(4) 0.0007(4)
Cl1A 0.0366(13) 0.0259(11) 0.0376(13) -0.0116(10) -0.0020(11) 0.0042(9)
Cl2A 0.0231(11) 0.0288(12) 0.0444(13) 0.0136(10) 0.0017(10) 0.0084(9)
P1A 0.0113(10) 0.0212(11) 0.0258(12) -0.0043(9) 0.0044(9) -0.0039(8)
P2A 0.0125(10) 0.0195(11) 0.0185(11) 0.0026(9) 0.0044(9) -0.0008(8)
P3A 0.0098(10) 0.0216(11) 0.0217(11) 0.0074(9) -0.0051(9) -0.0044(8)
P4A 0.0121(10) 0.0198(11) 0.0148(10) -0.0011(8) 0.0027(8) 0.0037(8)
P5A 0.0100(10) 0.0139(10) 0.0122(9) -0.0011(8) 0.0041(8) -0.0002(7)
P6A 0.0093(10) 0.0157(10) 0.0177(10) 0.0047(8) -0.0014(8) -0.0002(8)
O4A 0.015(3) 0.051(4) 0.048(4) -0.027(3) 0.008(3) -0.003(3)
O5A 0.016(3) 0.018(3) 0.104(6) 0.003(3) 0.007(4) 0.001(2)
O7A 0.017(3) 0.013(3) 0.018(3) -0.004(2) 0.001(2) 0.001(2)
O8A 0.011(3) 0.023(3) 0.010(2) 0.003(2) 0.000(2) -0.005(2)
O9A 0.008(3) 0.018(3) 0.023(3) 0.004(2) 0.001(2) -0.003(2)
O10A 0.012(3) 0.019(3) 0.019(3) -0.004(2) 0.006(2) -0.001(2)
O11A 0.024(3) 0.020(3) 0.024(3) -0.008(2) -0.008(3) 0.008(2)
O12A 0.014(3) 0.045(4) 0.017(3) 0.007(3) 0.008(2) 0.011(2)
O13A 0.009(3) 0.018(3) 0.017(3) 0.001(2) 0.006(2) -0.001(2)
O14A 0.018(3) 0.019(3) 0.014(3) -0.002(2) 0.006(2) -0.002(2)
O15A 0.012(3) 0.027(3) 0.016(3) 0.004(2) 0.004(2) -0.004(2)
O16A 0.025(3) 0.016(3) 0.034(3) 0.008(2) -0.019(3) -0.001(2)
O17A 0.013(3) 0.020(3) 0.016(3) 0.000(2) -0.003(2) 0.004(2)
O18A 0.006(2) 0.014(3) 0.014(3) 0.000(2) 0.003(2) -0.0023(19)
O19A 0.009(3) 0.020(3) 0.022(3) 0.004(2) -0.001(2) -0.002(2)
O20A 0.011(3) 0.028(3) 0.015(3) 0.009(2) -0.001(2) 0.006(2)
C1A 0.007(4) 0.034(5) 0.060(7) 0.006(5) -0.004(4) -0.008(4)
C2A 0.036(6) 0.072(7) 0.017(5) -0.005(5) 0.002(4) -0.040(5)
C3A 0.018(5) 0.020(5) 0.068(7) -0.021(5) -0.011(5) -0.002(4)
C4A 0.044(6) 0.037(6) 0.033(6) 0.014(5) -0.018(5) -0.026(5)
C5A 0.019(5) 0.050(6) 0.047(6) -0.019(5) 0.016(4) -0.024(4)
C6A 0.031(4) 0.057(4) 0.022(4) 0.002(3) 0.001(3) 0.003(3)
C7A 0.023(4) 0.031(4) 0.048(4) 0.017(3) -0.005(3) 0.003(3)
C8A 0.015(5) 0.030(5) 0.043(6) -0.012(4) -0.013(4) 0.009(4)
C9A 0.013(3) 0.035(4) 0.029(4) 0.009(3) 0.004(3) -0.001(3)
C10A 0.013(4) 0.023(5) 0.057(6) -0.012(4) -0.018(5) 0.002(4)
C13A 0.064(8) 0.069(8) 0.065(8) -0.041(7) 0.011(7) -0.027(6)
C14A 0.026(5) 0.057(6) 0.036(5) -0.016(5) 0.000(4) 0.015(5)
C16A 0.074(9) 0.094(9) 0.029(6) 0.035(6) 0.010(6) 0.020(7)
C19A 0.031(6) 0.030(5) 0.082(8) -0.002(5) 0.030(5) 0.002(4)
C20A 0.023(5) 0.041(6) 0.115(10) 0.003(6) 0.029(6) 0.006(4)
C21A 0.050(7) 0.071(7) 0.031(5) -0.016(5) 0.006(5) -0.019(6)
C31A 0.040(4) 0.034(4) 0.033(4) -0.016(3) 0.001(3) 0.001(3)
C32A 0.041(6) 0.038(6) 0.043(6) -0.015(5) 0.009(5) 0.004(4)
C33A 0.017(5) 0.051(6) 0.030(5) 0.004(4) 0.016(4) 0.003(4)
C34A 0.062(7) 0.048(6) 0.025(5) 0.006(4) 0.013(5) 0.024(5)
C35A 0.020(3) 0.013(3) 0.027(3) 0.005(3) 0.003(3) 0.000(3)
C36A 0.018(4) 0.015(4) 0.035(5) 0.004(4) 0.013(4) 0.000(3)
C37A 0.020(4) 0.029(5) 0.027(5) -0.003(4) 0.007(4) -0.004(4)
C38A 0.035(5) 0.027(5) 0.019(4) -0.010(4) 0.012(4) -0.001(4)
C39A 0.017(5) 0.040(5) 0.040(5) 0.020(4) 0.011(4) 0.003(4)
C40A 0.048(7) 0.075(8) 0.060(7) 0.005(6) 0.046(6) -0.002(6)
C41A 0.033(6) 0.027(5) 0.044(6) -0.005(4) -0.014(5) -0.001(4)
C51A 0.021(4) 0.021(4) 0.021(4) -0.006(3) 0.004(4) 0.007(3)
C52A 0.018(5) 0.047(6) 0.033(5) -0.017(4) 0.001(4) 0.004(4)
C53A 0.024(5) 0.046(6) 0.053(7) -0.010(5) -0.009(5) 0.011(4)
C54A 0.019(5) 0.042(6) 0.078(8) -0.018(6) 0.003(6) -0.004(4)
C55A 0.038(6) 0.042(6) 0.059(7) -0.016(5) 0.037(5) -0.003(4)
C56A 0.035(6) 0.037(5) 0.032(5) -0.001(4) 0.008(4) 0.011(4)
C61A 0.016(4) 0.023(4) 0.013(4) 0.000(3) 0.002(3) 0.001(3)
C62A 0.033(5) 0.019(4) 0.029(5) 0.009(4) 0.015(4) 0.005(4)
C63A 0.031(5) 0.043(6) 0.041(6) 0.017(5) 0.023(4) 0.005(4)
C64A 0.026(5) 0.043(6) 0.022(5) 0.004(4) 0.020(4) -0.008(4)
C65A 0.047(6) 0.038(6) 0.036(6) 0.017(5) 0.008(5) -0.002(5)
C66A 0.023(5) 0.032(5) 0.040(5) 0.022(4) 0.009(4) 0.004(4)
C1S 0.052(8) 0.052(7) 0.098(10) 0.002(7) -0.006(7) 0.007(6)
Cl1S 0.0486(17) 0.0719(19) 0.073(2) 0.0058(16) 0.0210(15) -0.0007(14)
Cl2S 0.0470(17) 0.077(2) 0.0601(18) -0.0017(15) -0.0029(15) -0.0053(15)
Cl3S 0.105(3) 0.089(2) 0.063(2) -0.0077(18) -0.005(2) 0.008(2)

loop_
_atom_type_symbol
_atom_type_description
_atom_type_scat_dispersion_real
_atom_type_scat_dispersion_imag
_atom_type_scat_source
C C 0.0033 0.0016 'International Tables Vol C Tables 4.2.6.8 and 6.1.1.4'
H H 0.0000 0.0000 'International Tables Vol C Tables 4.2.6.8 and 6.1.1.4'
Ce Ce -0.2486 2.6331 'International Tables Vol C Tables 4.2.6.8 and 6.1.1.4'
Cl Cl 0.1484 0.1585 'International Tables Vol C Tables 4.2.6.8 and 6.1.1.4'
Co Co 0.3494 0.9721 'International Tables Vol C Tables 4.2.6.8 and 6.1.1.4'
I I -0.4742 1.8119 'International Tables Vol C Tables 4.2.6.8 and 6.1.1.4'
O O 0.0106 0.0060 'International Tables Vol C Tables 4.2.6.8 and 6.1.1.4'
P P 0.1023 0.0942 'International Tables Vol C Tables 4.2.6.8 and 6.1.1.4'

loop_
_geom_angle_atom_site_label_1
_geom_angle_atom_site_label_2
_geom_angle_atom_site_label_3
_geom_angle
O8 Ce1 O7 74.14(16)
O8 Ce1 O9 71.89(17)
O8 Ce1 O19 126.48(17)
O9 Ce1 O7 72.64(14)
O9 Ce1 O19 141.21(16)
O10 Ce1 O7 86.50(15)
O10 Ce1 O8 72.37(16)
O10 Ce1 O9 142.32(17)
O10 Ce1 O17 146.98(15)
O10 Ce1 O18 102.48(17)
O10 Ce1 O19 72.44(16)
O17 Ce1 O7 113.33(16)
O17 Ce1 O8 136.81(15)
O17 Ce1 O9 70.63(17)
O17 Ce1 O18 76.08(17)
O17 Ce1 O19 75.91(16)
O18 Ce1 O7 146.21(15)
O18 Ce1 O8 77.71(16)
O18 Ce1 O9 81.18(15)
O18 Ce1 O19 72.11(16)
O19 Ce1 O7 140.84(15)
O20 Ce1 O7 70.50(16)
O20 Ce1 O8 137.84(16)
O20 Ce1 O9 116.87(18)
O20 Ce1 O10 83.17(18)
O20 Ce1 O17 79.50(18)
O20 Ce1 O18 142.32(17)
O20 Ce1 O19 74.41(17)
O10 I1 Cl1 175.90(15)
O10 I1 C51 92.4(2)
C51 I1 Cl1 89.31(19)
O20 I2 Cl2 177.57(15)
O20 I2 C61 91.5(2)
C61 I2 Cl2 86.1(2)
P1 Co1 P2 90.15(7)
P1 Co1 P3 90.75(8)
P3 Co1 P2 89.74(8)
C1 Co1 P1 152.6(2)
C1 Co1 P2 93.6(2)
C1 Co1 P3 116.4(2)
C1 Co1 C3 65.7(3)
C1 Co1 C4 65.9(3)
C1 Co1 C5 39.8(3)
C2 Co1 P1 144.1(3)
C2 Co1 P2 125.7(3)
C2 Co1 P3 92.1(3)
C2 Co1 C1 39.0(3)
C2 Co1 C3 39.2(3)
C2 Co1 C4 65.2(3)
C2 Co1 C5 65.6(3)
C3 Co1 P1 105.7(3)
C3 Co1 P2 158.6(3)
C3 Co1 P3 104.0(3)
C3 Co1 C4 38.5(3)
C3 Co1 C5 65.1(3)
C4 Co1 P1 91.0(2)
C4 Co1 P2 129.4(3)
C4 Co1 P3 140.8(3)
C5 Co1 P1 112.8(2)
C5 Co1 P2 95.8(2)
C5 Co1 P3 155.7(2)
C5 Co1 C4 38.8(3)
P4 Co2 P5 92.19(8)
P6 Co2 P4 90.64(8)
P6 Co2 P5 91.18(9)
C6 Co2 P4 92.8(3)
C6 Co2 P5 153.6(3)
C6 Co2 P6 114.7(3)
C6 Co2 C7 40.6(3)
C6 Co2 C8 66.6(4)
C6 Co2 C9 66.6(4)
C7 Co2 P4 96.2(3)
C7 Co2 P5 113.0(3)
C7 Co2 P6 154.5(3)
C7 Co2 C8 38.9(3)
C8 Co2 P4 130.4(3)
C8 Co2 P5 90.7(3)
C8 Co2 P6 138.8(3)
C9 Co2 P4 159.1(3)
C9 Co2 P5 105.0(3)
C9 Co2 P6 100.6(2)
C9 Co2 C7 66.4(3)
C9 Co2 C8 39.8(3)
C10 Co2 P4 124.4(3)
C10 Co2 P5 143.4(3)
C10 Co2 P6 89.4(2)
C10 Co2 C6 39.3(3)
C10 Co2 C7 66.5(3)
C10 Co2 C8 66.0(3)
C10 Co2 C9 39.3(3)
O1 P1 Co1 114.30(19)
O2 P1 Co1 108.2(2)
O2 P1 O1 97.9(3)
O7 P1 Co1 116.82(18)
O7 P1 O1 108.4(3)
O7 P1 O2 109.4(3)
O3 P2 Co1 109.74(18)
O4 P2 Co1 107.1(2)
O4 P2 O3 102.2(3)
O8 P2 Co1 119.6(2)
O8 P2 O3 107.7(3)
O8 P2 O4 109.2(3)
O5 P3 Co1 108.8(2)
O5 P3 O6 102.6(3)
O6 P3 Co1 109.1(2)
O9 P3 Co1 119.0(2)
O9 P3 O5 107.7(3)
O9 P3 O6 108.4(3)
O11 P4 Co2 110.0(2)
O12 P4 Co2 111.0(2)
O12 P4 O11 99.1(4)
O17 P4 Co2 117.3(2)
O17 P4 O11 109.0(3)
O17 P4 O12 108.7(3)
O13 P5 Co2 109.4(3)
O14 P5 Co2 109.1(2)
O14 P5 O13 101.4(3)
O18 P5 Co2 120.6(2)
O18 P5 O13 107.0(3)
O18 P5 O14 107.7(3)
O15B P6 Co2 119.5(5)
O15B P6 O16 88.1(6)
O15B P6 O19 107.3(5)
O15 P6 Co2 98.3(3)
O16 P6 Co2 109.9(2)
O16 P6 O15 109.9(4)
O19 P6 Co2 119.01(19)
O19 P6 O15 110.8(4)
O19 P6 O16 108.5(3)
C11 O1 P1 123.8(4)
C13 O2 P1 118.3(5)
C15 O3 P2 125.6(7)
C15B O3 P2 120.6(7)
C17 O4 P2 121.7(5)
C19 O5 P3 126.7(5)
C21 O6 P3 119.3(5)
P1 O7 Ce1 138.2(3)
P2 O8 Ce1 140.0(3)
P3 O9 Ce1 138.0(3)
I1 O10 Ce1 122.1(2)
C31 O11 P4 124.4(6)
C33 O12 P4 124.0(7)
C35B O13 P5 139.7(10)
C35 O13 P5 124.5(7)
C37B O14 P5 123.4(9)
C37 O14 P5 122.9(6)
C39B O15B P6 118.9(10)
C39 O15 P6 116.5(8)
C41 O16 P6 123.7(5)
P4 O17 Ce1 140.9(3)
P5 O18 Ce1 136.8(3)
P6 O19 Ce1 139.2(3)
I2 O20 Ce1 129.3(2)
C2 C1 Co1 70.1(5)
C2 C1 C5 106.8(8)
C5 C1 Co1 70.4(4)
C1 C2 Co1 71.0(4)
C1 C2 C3 108.8(8)
C3 C2 Co1 70.8(4)
C2 C3 Co1 70.0(4)
C4 C3 Co1 71.1(4)
C4 C3 C2 108.2(9)
C3 C4 Co1 70.4(4)
C3 C4 C5 108.6(7)
C5 C4 Co1 70.6(4)
C1 C5 Co1 69.8(5)
C4 C5 Co1 70.6(5)
C4 C5 C1 107.7(8)
C7 C6 Co2 70.1(5)
C10 C6 Co2 70.3(5)
C10 C6 C7 106.9(9)
C6 C7 Co2 69.3(5)
C8 C7 Co2 71.1(5)
C8 C7 C6 107.8(8)
C7 C8 Co2 70.0(5)
C7 C8 C9 108.3(9)
C9 C8 Co2 69.4(4)
C8 C9 Co2 70.8(4)
C10 C9 Co2 70.0(4)
C10 C9 C8 107.5(8)
C6 C10 Co2 70.4(4)
C9 C10 Co2 70.7(4)
C9 C10 C6 109.6(8)
O1 C11 C12 108.4(6)
O2 C13 C14 106.7(6)
O3 C15 C16 111.9(13)
O3 C15B C16B 110.6(15)
O4 C17 C18 111.3(7)
O5 C19 C20 108.7(7)
C22B C21 O6 116.0(13)
O11 C31 C32 112.1(8)
O12 C33 C34 109.5(13)
O12 C33B C34B 107.4(16)
O13 C35B C36B 116.3(18)
O13 C35 C36 109.4(12)
O14 C37B C38B 107.0(19)
C38 C37 O14 109.9(10)
O15 C39 C40 107.2(11)
O15B C39B C40B 110.9(17)
O16 C41 C42 109.1(7)
C52 C51 I1 122.4(6)
C52 C51 C56 121.0(8)
C56 C51 I1 116.3(5)
C51 C52 C53 118.9(7)
C54 C53 C52 121.3(7)
C55 C54 C53 119.5(9)
C54 C55 C56 120.0(8)
C51 C56 C55 119.3(7)
C62 C61 I2 119.9(6)
C62 C61 C66 122.1(8)
C66 C61 I2 117.9(7)
C61 C62 C63 118.6(8)
C64 C63 C62 120.6(10)
C65 C64 C63 120.5(9)
C64 C65 C66 120.3(9)
C61 C66 C65 117.8(9)
O7A Ce1A I2A 108.78(11)
O7A Ce1A O8A 75.18(18)
O7A Ce1A O9A 72.25(15)
O7A Ce1A O17A 77.79(17)
O7A Ce1A O18A 145.41(15)
O7A Ce1A O19A 81.07(15)
O8A Ce1A I2A 120.79(10)
O8A Ce1A O9A 75.62(15)
O8A Ce1A O17A 137.97(16)
O8A Ce1A O18A 115.10(15)
O8A Ce1A O19A 71.56(16)
O9A Ce1A I2A 52.69(11)
O9A Ce1A O18A 141.19(15)
O10A Ce1A I2A 63.28(13)
O10A Ce1A O7A 142.67(17)
O10A Ce1A O8A 78.98(18)
O10A Ce1A O9A 75.56(16)
O10A Ce1A O17A 137.75(16)
O10A Ce1A O18A 70.74(16)
O10A Ce1A O19A 115.51(17)
O10A Ce1A O20A 83.19(19)
O17A Ce1A I2A 98.10(11)
O17A Ce1A O9A 124.91(16)
O17A Ce1A O18A 73.59(16)
O18A Ce1A I2A 94.24(10)
O19A Ce1A I2A 165.38(11)
O19A Ce1A O9A 141.93(15)
O19A Ce1A O17A 72.94(17)
O19A Ce1A O18A 72.34(14)
O20A Ce1A I2A 26.29(12)
O20A Ce1A O7A 104.06(17)
O20A Ce1A O8A 146.11(15)
O20A Ce1A O9A 72.12(16)
O20A Ce1A O17A 71.87(17)
O20A Ce1A O18A 85.16(15)
O20A Ce1A O19A 142.32(17)
O10A I1A Cl1A 177.59(15)
O10A I1A C51A 91.3(2)
C51A I1A Cl1A 86.4(2)
Cl2A I2A Ce1A 146.00(5)
O20A I2A Ce1A 31.55(16)
O20A I2A Cl2A 176.40(17)
O20A I2A C61A 91.5(3)
C61A I2A Ce1A 122.68(19)
C61A I2A Cl2A 90.4(2)
P2A Co1A P1A 94.26(8)
P3A Co1A P1A 90.98(9)
P3A Co1A P2A 89.71(8)
C1A Co1A P1A 142.3(3)
C1A Co1A P2A 123.4(3)
C1A Co1A P3A 90.0(2)
C1A Co1A C3A 66.0(3)
C1A Co1A C4A 65.5(3)
C1A Co1A C5A 39.0(3)
C2A Co1A P1A 103.7(3)
C2A Co1A P2A 158.5(3)
C2A Co1A P3A 101.4(3)
C2A Co1A C1A 39.5(4)
C2A Co1A C3A 39.4(3)
C2A Co1A C4A 65.6(3)
C2A Co1A C5A 65.6(4)
C3A Co1A P1A 89.9(3)
C3A Co1A P2A 130.8(3)
C3A Co1A P3A 139.3(3)
C3A Co1A C5A 65.3(4)
C4A Co1A P1A 113.6(3)
C4A Co1A P2A 96.6(3)
C4A Co1A P3A 153.9(3)
C4A Co1A C3A 38.9(4)
C4A Co1A C5A 38.7(4)
C5A Co1A P1A 152.1(3)
C5A Co1A P2A 93.0(3)
C5A Co1A P3A 115.9(3)
P4A Co2A P6A 89.60(8)
P5A Co2A P4A 90.08(8)
P5A Co2A P6A 90.41(8)
C6A Co2A P4A 158.1(3)
C6A Co2A P5A 108.4(3)
C6A Co2A P6A 101.5(3)
C6A Co2A C7A 38.7(3)
C6A Co2A C8A 65.2(4)
C6A Co2A C9A 65.9(4)
C6A Co2A C10A 39.4(3)
C7A Co2A P4A 123.1(3)
C7A Co2A P5A 146.7(3)
C7A Co2A P6A 92.5(3)
C7A Co2A C9A 65.9(3)
C8A Co2A P4A 92.9(3)
C8A Co2A P5A 150.6(3)
C8A Co2A P6A 118.9(3)
C8A Co2A C7A 38.8(4)
C8A Co2A C9A 39.7(3)
C9A Co2A P4A 97.1(2)
C9A Co2A P5A 110.9(2)
C9A Co2A P6A 157.6(2)
C10A Co2A P4A 132.0(3)
C10A Co2A P5A 91.2(2)
C10A Co2A P6A 138.4(3)
C10A Co2A C7A 65.3(3)
C10A Co2A C8A 65.4(3)
C10A Co2A C9A 38.9(3)
O1C P1A Co1A 115.7(7)
O1C P1A O2A 78.4(7)
O1C P1A O7A 113.2(7)
O1A P1A Co1A 104.1(3)
O2A P1A Co1A 112.8(3)
O7A P1A Co1A 120.0(2)
O7A P1A O1A 106.7(4)
O7A P1A O2A 109.2(3)
O3A P2A Co1A 107.2(2)
O4A P2A Co1A 111.8(2)
O4A P2A O3A 100.4(4)
O8A P2A Co1A 118.1(2)
O8A P2A O3A 109.5(3)
O8A P2A O4A 108.4(3)
O5A P3A Co1A 108.2(2)
O5A P3A O6C 113.6(7)
O6A P3A Co1A 115.6(3)
O6A P3A O5A 92.0(4)
O6C P3A Co1A 100.5(6)
O9A P3A Co1A 117.94(19)
O9A P3A O5A 110.2(3)
O9A P3A O6A 109.8(4)
O9A P3A O6C 106.3(7)
O11A P4A Co2A 106.34(19)
O12A P4A Co2A 110.58(19)
O12A P4A O11A 101.1(3)
O17A P4A Co2A 119.6(2)
O17A P4A O11A 110.1(3)
O17A P4A O12A 107.5(3)
O13A P5A Co2A 108.1(2)
O14A P5A Co2A 114.70(18)
O14A P5A O13A 97.9(3)
O18A P5A Co2A 116.83(19)
O18A P5A O13A 109.7(2)
O18A P5A O14A 107.8(3)
O15A P6A Co2A 108.43(19)
O16A P6A Co2A 110.6(2)
O16A P6A O15A 100.5(3)
O19A P6A Co2A 119.3(2)
O19A P6A O15A 108.9(3)
O19A P6A O16A 107.6(3)
P1A O1C C11C 117.1(16)
C11A O1A P1A 116.7(7)
C13A O2A P1A 125.0(6)
C15A O3A P2A 125.7(6)
C15C O3A P2A 133.9(14)
C17C O4A P2A 124.5(9)
C17A O4A P2A 122.3(8)
C19A O5A P3A 121.6(6)
C21A O6A P3A 122.7(7)
C21A O6C P3A 131.0(13)
P1A O7A Ce1A 140.4(3)
P2A O8A Ce1A 141.3(3)
P3A O9A Ce1A 140.2(3)
I1A O10A Ce1A 129.2(2)
C31A O11A P4A 118.5(4)
C33A O12A P4A 123.6(5)
C35A O13A P5A 118.0(5)
C37A O14A P5A 123.7(4)
C39A O15A P6A 118.8(5)
C41A O16A P6A 126.6(4)
P4A O17A Ce1A 138.8(3)
P5A O18A Ce1A 137.7(3)
P6A O19A Ce1A 137.8(3)
I2A O20A Ce1A 122.2(3)
C2A C1A Co1A 70.1(5)
C5A C1A Co1A 71.5(5)
C5A C1A C2A 107.9(8)
C1A C2A Co1A 70.4(4)
C1A C2A C3A 108.0(9)
C3A C2A Co1A 71.3(4)
C2A C3A Co1A 69.3(4)
C4A C3A Co1A 70.1(5)
C4A C3A C2A 107.2(9)
C3A C4A Co1A 70.9(5)
C5A C4A Co1A 71.2(5)
C5A C4A C3A 108.9(8)
C1A C5A Co1A 69.5(5)
C4A C5A Co1A 70.1(5)
C4A C5A C1A 108.0(9)
C7A C6A Co2A 71.2(4)
C7A C6A C10A 108.2(9)
C10A C6A Co2A 70.7(4)
C6A C7A Co2A 70.1(4)
C6A C7A C8A 108.3(8)
C8A C7A Co2A 70.5(5)
C7A C8A Co2A 70.7(5)
C7A C8A C9A 108.4(8)
C9A C8A Co2A 70.5(5)
C8A C9A Co2A 69.7(5)
C10A C9A Co2A 70.1(5)
C10A C9A C8A 106.4(8)
C6A C10A Co2A 69.9(4)
C9A C10A Co2A 71.0(4)
C9A C10A C6A 108.6(7)
C12A C11A O1A 109.0(13)
O1C C11C C12C 98(2)
O2A C13A C14A 116.6(9)
O3A C15A C16A 114.9(9)
O3A C15C C16A 126(2)
C18C C17C O4A 116(2)
O4A C17A C18A 109.7(12)
O5A C19A C20A 109.2(7)
O6A C21A C22A 112.3(11)
O6C C21A C22C 113(2)
O11A C31A C32A 107.7(6)
O12A C33A C34A 111.3(7)
O13A C35A C36A 107.8(6)
O14A C37A C38A 109.5(6)
O15A C39A C40A 111.0(7)
O16A C41A C42A 115.1(9)
O16A C41A C42C 100.4(12)
C52A C51A I1A 118.4(6)
C56A C51A I1A 119.3(5)
C56A C51A C52A 122.2(8)
C53A C52A C51A 118.8(10)
C54A C53A C52A 119.9(9)
C53A C54A C55A 120.6(9)
C54A C55A C56A 120.8(10)
C51A C56A C55A 117.6(8)
C62A C61A I2A 117.1(5)
C62A C61A C66A 120.7(8)
C66A C61A I2A 122.2(6)
C63A C62A C61A 119.9(7)
C64A C63A C62A 121.2(9)
C65A C64A C63A 119.5(9)
C64A C65A C66A 120.9(8)
C61A C66A C65A 117.8(8)
Cl2S C1S Cl1S 116.0(6)
Cl4S C2S Cl3S 116.1(8)
Cl3S C2SA Cl5S 112.8(14)

loop_
_geom_bond_atom_site_label_1
_geom_bond_atom_site_label_2
_geom_bond_distance
Ce1 O7 2.446(4)
Ce1 O8 2.360(5)
Ce1 O9 2.373(4)
Ce1 O10 2.263(5)
Ce1 O17 2.345(5)
Ce1 O18 2.356(4)
Ce1 O19 2.412(4)
Ce1 O20 2.202(5)
I1 Cl1 2.8190(18)
I1 O10 1.917(4)
I1 C51 2.125(7)
I2 Cl2 2.720(2)
I2 O20 1.950(4)
I2 C61 2.109(8)
Co1 P1 2.152(2)
Co1 P2 2.167(2)
Co1 P3 2.166(2)
Co1 C1 2.076(8)
Co1 C2 2.065(7)
Co1 C3 2.076(7)
Co1 C4 2.085(7)
Co1 C5 2.084(8)
Co2 P4 2.157(2)
Co2 P5 2.169(2)
Co2 P6 2.153(2)
Co2 C6 2.070(9)
Co2 C7 2.081(8)
Co2 C8 2.095(8)
Co2 C9 2.077(7)
Co2 C10 2.068(7)
P1 O1 1.608(5)
P1 O2 1.600(5)
P1 O7 1.520(5)
P2 O3 1.597(6)
P2 O4 1.595(5)
P2 O8 1.510(4)
P3 O5 1.598(5)
P3 O6 1.611(6)
P3 O9 1.512(4)
P4 O11 1.593(6)
P4 O12 1.584(5)
P4 O17 1.519(5)
P5 O13 1.594(5)
P5 O14 1.585(6)
P5 O18 1.519(5)
P6 O15B 1.490(12)
P6 O15 1.727(10)
P6 O16 1.592(6)
P6 O19 1.528(5)
O1 C11 1.453(10)
O2 C13 1.468(8)
O3 C15 1.378(13)
O3 C15B 1.50(2)
O4 C17 1.414(9)
O5 C19 1.393(8)
O6 C21 1.450(10)
O11 C31 1.375(10)
O12 C33 1.346(12)
O12 C33B 1.49(2)
O13 C35B 1.19(2)
O13 C35 1.473(15)
O14 C37B 1.33(2)
O14 C37 1.530(14)
O15B C39B 1.40(2)
O15 C39 1.452(17)
O16 C41 1.382(9)
C1 C2 1.381(13)
C1 C5 1.416(10)
C2 C3 1.389(12)
C3 C4 1.372(11)
C4 C5 1.386(11)
C6 C7 1.440(12)
C6 C10 1.393(12)
C7 C8 1.391(13)
C8 C9 1.420(11)
C9 C10 1.393(12)
C11 C12 1.492(10)
C13 C14 1.512(11)
C15 C16 1.504(9)
C15B C16B 1.509(10)
C17 C18 1.483(11)
C19 C20 1.487(12)
C21 C22 1.505(10)
C21 C22B 1.441(17)
C31 C32 1.466(13)
C33 C34 1.52(2)
C33B C34B 1.548(18)
C35B C36B 1.526(17)
C35 C36 1.497(14)
C37B C38B 1.519(19)
C37 C38 1.487(16)
C39 C40 1.518(12)
C39B C40B 1.514(13)
C41 C42 1.502(12)
C51 C52 1.372(9)
C51 C56 1.379(10)
C52 C53 1.383(12)
C53 C54 1.379(11)
C54 C55 1.372(10)
C55 C56 1.402(11)
C61 C62 1.375(12)
C61 C66 1.383(10)
C62 C63 1.381(12)
C63 C64 1.374(12)
C64 C65 1.366(14)
C65 C66 1.405(12)
Ce1A I2A 3.6538(6)
Ce1A O7A 2.340(4)
Ce1A O8A 2.352(5)
Ce1A O9A 2.426(4)
Ce1A O10A 2.191(5)
Ce1A O17A 2.372(5)
Ce1A O18A 2.450(4)
Ce1A O19A 2.370(4)
Ce1A O20A 2.258(5)
I1A Cl1A 2.7089(19)
I1A O10A 1.956(4)
I1A C51A 2.100(8)
I2A Cl2A 2.7921(19)
I2A O20A 1.912(4)
I2A C61A 2.124(8)
Co1A P1A 2.170(2)
Co1A P2A 2.166(2)
Co1A P3A 2.154(2)
Co1A C1A 2.055(7)
Co1A C2A 2.051(7)
Co1A C3A 2.078(7)
Co1A C4A 2.068(9)
Co1A C5A 2.081(9)
Co2A P4A 2.163(2)
Co2A P5A 2.154(2)
Co2A P6A 2.167(2)
Co2A C6A 2.071(7)
Co2A C7A 2.085(7)
Co2A C8A 2.082(8)
Co2A C9A 2.092(8)
Co2A C10A 2.081(7)
P1A O1C 1.499(18)
P1A O1A 1.661(8)
P1A O2A 1.562(6)
P1A O7A 1.503(5)
P2A O3A 1.601(6)
P2A O4A 1.575(6)
P2A O8A 1.510(5)
P3A O5A 1.588(7)
P3A O6A 1.582(8)
P3A O6C 1.69(2)
P3A O9A 1.513(5)
P4A O11A 1.602(5)
P4A O12A 1.594(6)
P4A O17A 1.507(5)
P5A O13A 1.604(5)
P5A O14A 1.600(5)
P5A O18A 1.518(5)
P6A O15A 1.606(6)
P6A O16A 1.599(5)
P6A O19A 1.516(4)
O1C C11C 1.51(4)
O1A C11A 1.504(18)
O2A C13A 1.282(11)
O3A C15A 1.405(11)
O3A C15C 1.19(2)
O4A C17C 1.50(2)
O4A C17A 1.368(15)
O5A C19A 1.429(9)
O6A C21A 1.459(14)
O6C C21A 1.23(2)
O11A C31A 1.454(8)
O12A C33A 1.416(9)
O13A C35A 1.460(8)
O14A C37A 1.436(9)
O15A C39A 1.461(10)
O16A C41A 1.397(8)
C1A C2A 1.389(13)
C1A C5A 1.381(12)
C2A C3A 1.393(12)
C3A C4A 1.382(14)
C4A C5A 1.375(13)
C6A C7A 1.377(12)
C6A C10A 1.399(12)
C7A C8A 1.384(13)
C8A C9A 1.419(11)
C9A C10A 1.390(12)
C11A C12A 1.443(19)
C11C C12C 1.56(5)
C13A C14A 1.554(9)
C15A C16A 1.409(13)
C15C C16A 1.46(3)
C17C C18C 1.41(4)
C17A C18A 1.53(2)
C19A C20A 1.470(12)
C21A C22A 1.490(11)
C21A C22C 1.528(14)
C31A C32A 1.505(11)
C33A C34A 1.482(10)
C35A C36A 1.504(10)
C37A C38A 1.499(9)
C39A C40A 1.473(12)
C41A C42A 1.490(12)
C41A C42C 1.538(17)
C51A C52A 1.393(10)
C51A C56A 1.369(12)
C52A C53A 1.382(12)
C53A C54A 1.364(15)
C54A C55A 1.377(12)
C55A C56A 1.394(12)
C61A C62A 1.370(11)
C61A C66A 1.374(10)
C62A C63A 1.369(12)
C63A C64A 1.358(11)
C64A C65A 1.357(12)
C65A C66A 1.417(12)
C1S Cl1S 1.718(10)
C1S Cl2S 1.707(10)
C2S Cl3S 1.724(12)
C2S Cl4S 1.600(12)
Cl3S C2SA 1.73(2)
Cl5S C2SA 1.76(2)
